data_4080564
loop_
_publ_author_name
'Miyazaki, Takamasa'
'Tanabe, Yoshiaki'
'Yuki, Masahiro'
'Miyake, Yoshihiro'
'Nishibayashi, Yoshiaki'

_publ_section_title
;
 Synthesis, Structure, and Reactivity of Group VI Metal Complexes Bearing
 Group IV Metallocenyldiphosphine Moieties and a
 Pentamethylcyclopentadienyl Ligand
;
_journal_issue 6
_journal_name_full Organometallics
_journal_page_first 2007
_journal_paper_doi 10.1021/om400088d
_journal_volume 32
_journal_year 2013
_chemical_formula_moiety 'C31 H46 Cl3 Hf Mo P2'
_chemical_formula_sum 'C31 H46 Cl3 Hf Mo P2'
_chemical_formula_weight 861.44
_space_group_IT_number 2
_symmetry_cell_setting triclinic
_symmetry_Int_Tables_number 2
_symmetry_space_group_name_Hall '-P 1'
_symmetry_space_group_name_H-M 'P -1'
_atom_sites_solution_hydrogens geom
_atom_sites_solution_primary direct
_atom_sites_solution_secondary difmap
_cell_angle_alpha 102.8020(11)
_cell_angle_beta 105.9730(12)
_cell_angle_gamma 96.7130(10)
_cell_formula_units_Z 2
_cell_length_a 10.5004(4)
_cell_length_b 11.3631(5)
_cell_length_c 14.6128(6)
_cell_measurement_reflns_used 12946
_cell_measurement_temperature 93
_cell_measurement_theta_max 27.52
_cell_measurement_theta_min 3.01
_cell_volume 1604.88(12)
_computing_cell_refinement PROCESS-AUTO
_computing_data_collection PROCESS-AUTO
_computing_data_reduction PROCESS-AUTO
_computing_molecular_graphics 'CrystalStructure 4.0'
_computing_publication_material 'CrystalStructure 4.0 (Rigaku, 2010)'
_computing_structure_refinement 'CRYSTALS (Carruthers, et al., 1999)'
_computing_structure_solution 'SHELXS97 (Sheldrick, 2008)'
_diffrn_ambient_temperature 93
_diffrn_detector_area_resol_mean 7.143
_diffrn_measured_fraction_theta_full 0.963
_diffrn_measured_fraction_theta_max 0.963
_diffrn_measurement_device_type 'Rigaku Saturn70'
_diffrn_measurement_method \w
_diffrn_radiation_type 'Mo K\a'
_diffrn_radiation_wavelength 0.71075
_diffrn_reflns_av_R_equivalents 0.0400
_diffrn_reflns_limit_h_max 12
_diffrn_reflns_limit_h_min -13
_diffrn_reflns_limit_k_max 14
_diffrn_reflns_limit_k_min -11
_diffrn_reflns_limit_l_max 18
_diffrn_reflns_limit_l_min -18
_diffrn_reflns_number 13344
_diffrn_reflns_theta_full 27.48
_diffrn_reflns_theta_max 27.48
_diffrn_standards_number 0
_exptl_absorpt_coefficient_mu 3.986
_exptl_absorpt_correction_T_max 0.819
_exptl_absorpt_correction_T_min 0.543
_exptl_absorpt_correction_type multi-scan
_exptl_absorpt_process_details 'REQAB (Rigaku, 1998)'
_exptl_crystal_colour Brown
_exptl_crystal_density_diffrn 1.782
_exptl_crystal_density_method 'not measured'
_exptl_crystal_description Block
_exptl_crystal_F_000 854.00
_exptl_crystal_size_max 0.090
_exptl_crystal_size_mid 0.070
_exptl_crystal_size_min 0.050
_refine_diff_density_max 3.410
_refine_diff_density_min -1.980
_refine_ls_extinction_coef 15(5)
_refine_ls_extinction_method 'Larson (1970) Crystallographic Computing eq. 22'
_refine_ls_goodness_of_fit_ref 1.000
_refine_ls_hydrogen_treatment constr
_refine_ls_number_parameters 380
_refine_ls_number_reflns 7096
_refine_ls_R_factor_gt 0.0490
_refine_ls_shift/su_max 0.000
_refine_ls_structure_factor_coef Fsqd
_refine_ls_weighting_details 'w = 1/[3.4800\s(Fo^2^)]/(4Fo^2^)'
_refine_ls_weighting_scheme calc
_refine_ls_wR_factor_ref 0.1043
_reflns_number_gt 6457
_reflns_number_total 7096
_reflns_threshold_expression F^2^>2.0\s(F^2^)
_cod_data_source_file om400088d_si_002.cif
_cod_data_source_block '_3b'
_cod_original_cell_volume 1604.89(11)
_cod_database_code 4080564

loop_
_symmetry_equiv_pos_site_id
_symmetry_equiv_pos_as_xyz
1 +X,+Y,+Z
2 -X,-Y,-Z

loop_
_atom_site_label
_atom_site_type_symbol
_atom_site_fract_x
_atom_site_fract_y
_atom_site_fract_z
_atom_site_U_iso_or_equiv
_atom_site_adp_type
_atom_site_occupancy
_atom_site_symmetry_multiplicity
_atom_site_calc_flag
_atom_site_refinement_flags
Hf(1) Hf 0.33863(2) 0.55038(2) 0.71215(2) 0.01729(7) Uani 1.0 2 d .
Mo(2) Mo 0.66658(5) 0.71589(4) 0.82088(4) 0.01669(14) Uani 1.0 2 d .
Cl(1) Cl 0.46868(13) 0.68359(12) 0.88265(9) 0.0163(4) Uani 1.0 2 d .
Cl(2) Cl 0.16770(14) 0.51521(13) 0.80108(12) 0.0278(4) Uani 1.0 2 d .
Cl(3) Cl 0.71216(15) 0.63716(13) 0.65980(11) 0.0244(4) Uani 1.0 2 d .
P(1) P 0.65865(15) 0.49352(13) 0.81205(11) 0.0169(4) Uani 1.0 2 d .
P(2) P 0.52257(18) 0.82600(16) 0.71652(15) 0.0303(6) Uani 1.0 2 d .
C(1) C 0.4985(6) 0.4088(5) 0.7264(5) 0.0195(16) Uani 1.0 2 d .
C(2) C 0.4487(7) 0.4057(5) 0.6242(5) 0.0240(17) Uani 1.0 2 d .
C(3) C 0.3107(7) 0.3458(5) 0.5878(5) 0.0299(18) Uani 1.0 2 d .
C(4) C 0.2745(7) 0.3216(6) 0.6670(5) 0.0254(17) Uani 1.0 2 d .
C(5) C 0.3867(6) 0.3585(5) 0.7515(5) 0.0210(16) Uani 1.0 2 d .
C(6) C 0.6571(6) 0.4402(5) 0.9219(4) 0.0161(15) Uani 1.0 2 d .
C(7) C 0.6508(6) 0.3016(5) 0.9089(5) 0.0226(16) Uani 1.0 2 d .
C(8) C 0.7907(7) 0.4206(6) 0.7726(5) 0.0246(18) Uani 1.0 2 d .
C(9) C 0.7425(8) 0.3000(6) 0.6910(5) 0.039(2) Uani 1.0 2 d .
C(10) C 0.3582(7) 0.7351(6) 0.6524(5) 0.0275(18) Uani 1.0 2 d .
C(11) C 0.3181(10) 0.6308(7) 0.5692(5) 0.053(3) Uani 1.0 2 d .
C(12) C 0.1864(10) 0.5719(7) 0.5538(6) 0.061(3) Uani 1.0 2 d .
C(13) C 0.1424(8) 0.6365(6) 0.6263(6) 0.047(2) Uani 1.0 2 d .
C(14) C 0.2451(6) 0.7345(6) 0.6899(5) 0.0253(16) Uani 1.0 2 d .
C(15) C 0.4782(7) 0.9655(6) 0.7790(6) 0.040(2) Uani 1.0 2 d .
C(16) C 0.3821(7) 1.0284(6) 0.7118(6) 0.044(3) Uani 1.0 2 d .
C(17) C 0.5377(11) 0.8524(10) 0.5904(8) 0.086(4) Uiso 1.0 2 d .
C(18) C 0.6639(15) 0.9193(13) 0.6134(11) 0.157(6) Uiso 1.0 2 d .
C(19) C 0.7855(6) 0.7771(5) 0.9839(5) 0.0219(15) Uani 1.0 2 d .
C(20) C 0.8817(6) 0.7340(6) 0.9390(5) 0.0250(17) Uani 1.0 2 d .
C(21) C 0.9032(6) 0.8106(5) 0.8765(5) 0.0250(17) Uani 1.0 2 d .
C(22) C 0.8231(6) 0.9031(5) 0.8859(5) 0.0250(16) Uani 1.0 2 d .
C(23) C 0.7492(6) 0.8825(5) 0.9517(5) 0.0217(16) Uani 1.0 2 d .
C(24) C 0.7554(6) 0.7435(6) 1.0710(5) 0.0298(17) Uani 1.0 2 d .
C(25) C 0.9728(6) 0.6475(6) 0.9693(5) 0.0325(19) Uani 1.0 2 d .
C(26) C 1.0006(7) 0.8017(6) 0.8191(6) 0.037(3) Uani 1.0 2 d .
C(27) C 0.8513(6) 1.0196(5) 0.8559(5) 0.0275(17) Uani 1.0 2 d .
C(28) C 0.6771(7) 0.9690(6) 1.0023(5) 0.0309(18) Uani 1.0 2 d .
C(29) C 0.0000(11) 0.9330(10) 0.5663(8) 0.081(4) Uani 1.0 2 d .
C(30) C 0.0520(8) 0.8930(8) 0.4930(6) 0.049(3) Uani 1.0 2 d .
C(31) C 0.0512(12) 0.9578(9) 0.4270(7) 0.081(4) Uani 1.0 2 d .
H(1) H 0.5051 0.4250 0.5840 0.0323 Uiso 1.0 2 calc R
H(2) H 0.2538 0.3227 0.5187 0.0332 Uiso 1.0 2 calc R
H(3) H 0.1869 0.2755 0.6621 0.0296 Uiso 1.0 2 calc R
H(4) H 0.3924 0.3401 0.8148 0.0286 Uiso 1.0 2 calc R
H(5) H 0.7367 0.4722 0.9792 0.0213 Uiso 1.0 2 calc R
H(6) H 0.5801 0.4504 0.9453 0.0213 Uiso 1.0 2 calc R
H(7) H 0.7281 0.2788 0.8917 0.0286 Uiso 1.0 2 calc R
H(8) H 0.6507 0.2825 0.9697 0.0286 Uiso 1.0 2 calc R
H(9) H 0.5701 0.2569 0.8575 0.0285 Uiso 1.0 2 calc R
H(10) H 0.8430 0.4683 0.7434 0.0360 Uiso 1.0 2 calc R
H(11) H 0.8546 0.3956 0.8231 0.0359 Uiso 1.0 2 calc R
H(12) H 0.6830 0.3139 0.6331 0.0507 Uiso 1.0 2 calc R
H(13) H 0.8176 0.2697 0.6754 0.0507 Uiso 1.0 2 calc R
H(14) H 0.6947 0.2407 0.7133 0.0507 Uiso 1.0 2 calc R
H(15) H 0.3683 0.6112 0.5221 0.0695 Uiso 1.0 2 calc R
H(16) H 0.1328 0.5034 0.4974 0.0593 Uiso 1.0 2 calc R
H(17) H 0.0505 0.6196 0.6300 0.0452 Uiso 1.0 2 calc R
H(18) H 0.2364 0.7996 0.7431 0.0294 Uiso 1.0 2 calc R
H(19) H 0.4292 0.9599 0.8258 0.0439 Uiso 1.0 2 calc R
H(20) H 0.5501 1.0367 0.8120 0.0440 Uiso 1.0 2 calc R
H(21) H 0.2976 0.9726 0.6782 0.0553 Uiso 1.0 2 calc R
H(22) H 0.3674 1.1009 0.7528 0.0554 Uiso 1.0 2 calc R
H(23) H 0.4206 1.0507 0.6642 0.0554 Uiso 1.0 2 calc R
H(24) H 0.5445 0.7829 0.5409 0.1033 Uiso 1.0 2 calc R
H(25) H 0.4815 0.8956 0.5501 0.1027 Uiso 1.0 2 calc R
H(26) H 0.7367 0.8831 0.6442 0.1886 Uiso 1.0 2 calc R
H(27) H 0.6687 0.9242 0.5497 0.1884 Uiso 1.0 2 calc R
H(28) H 0.6710 1.0004 0.6538 0.1885 Uiso 1.0 2 calc R
H(29) H 0.6628 0.7465 1.0661 0.0317 Uiso 1.0 2 calc R
H(30) H 0.8130 0.8006 1.1311 0.0317 Uiso 1.0 2 calc R
H(31) H 0.7709 0.6620 1.0712 0.0318 Uiso 1.0 2 calc R
H(32) H 0.9204 0.5775 0.9770 0.0390 Uiso 1.0 2 calc R
H(33) H 1.0413 0.6885 1.0308 0.0389 Uiso 1.0 2 calc R
H(34) H 1.0146 0.6210 0.9195 0.0389 Uiso 1.0 2 calc R
H(35) H 1.0123 0.7181 0.8008 0.0504 Uiso 1.0 2 calc R
H(36) H 1.0858 0.8531 0.8591 0.0505 Uiso 1.0 2 calc R
H(37) H 0.9669 0.8285 0.7607 0.0505 Uiso 1.0 2 calc R
H(38) H 0.8797 1.0032 0.8000 0.0326 Uiso 1.0 2 calc R
H(39) H 0.9205 1.0790 0.9084 0.0327 Uiso 1.0 2 calc R
H(40) H 0.7702 1.0526 0.8407 0.0328 Uiso 1.0 2 calc R
H(41) H 0.6480 1.0242 0.9631 0.0357 Uiso 1.0 2 calc R
H(42) H 0.7372 1.0153 1.0659 0.0357 Uiso 1.0 2 calc R
H(43) H 0.6000 0.9231 1.0103 0.0357 Uiso 1.0 2 calc R
H(44) H 0.0043 0.8918 0.6151 0.1122 Uiso 1.0 2 calc R
H(45) H 0.0862 0.8207 0.4878 0.0570 Uiso 1.0 2 calc R
H(46) H 0.0817 0.9286 0.3738 0.1063 Uiso 1.0 2 calc R

loop_
_atom_site_aniso_label
_atom_site_aniso_U_11
_atom_site_aniso_U_22
_atom_site_aniso_U_33
_atom_site_aniso_U_12
_atom_site_aniso_U_13
_atom_site_aniso_U_23
Hf(1) 0.02768(16) 0.01108(13) 0.01280(13) 0.00927(10) 0.00483(10) 0.00149(9)
Mo(2) 0.0184(3) 0.0087(3) 0.0288(3) 0.00782(19) 0.0134(3) 0.0064(2)
Cl(1) 0.0187(7) 0.0145(7) 0.0172(7) 0.0065(5) 0.0085(6) 0.0014(6)
Cl(2) 0.0188(8) 0.0219(8) 0.0426(10) 0.0083(6) 0.0107(7) 0.0048(7)
Cl(3) 0.0309(9) 0.0267(8) 0.0297(8) 0.0163(7) 0.0194(7) 0.0170(7)
P(1) 0.0251(8) 0.0104(7) 0.0219(8) 0.0098(6) 0.0141(7) 0.0057(6)
P(2) 0.0363(10) 0.0261(9) 0.0553(12) 0.0247(8) 0.0336(10) 0.0304(9)
C(1) 0.036(4) 0.009(3) 0.022(3) 0.011(3) 0.017(3) 0.007(3)
C(2) 0.043(4) 0.013(3) 0.024(4) 0.013(3) 0.023(3) 0.003(3)
C(3) 0.042(4) 0.013(3) 0.028(4) 0.008(3) 0.007(3) -0.005(3)
C(4) 0.031(4) 0.014(3) 0.029(4) 0.009(3) 0.010(3) -0.002(3)
C(5) 0.032(4) 0.013(3) 0.026(4) 0.012(3) 0.017(3) 0.007(3)
C(6) 0.023(3) 0.012(3) 0.019(3) 0.007(3) 0.010(3) 0.007(3)
C(7) 0.030(4) 0.017(3) 0.025(4) 0.008(3) 0.012(3) 0.006(3)
C(8) 0.038(4) 0.020(3) 0.033(4) 0.021(3) 0.024(3) 0.014(3)
C(9) 0.063(5) 0.035(4) 0.029(4) 0.035(4) 0.022(4) 0.007(3)
C(10) 0.053(5) 0.021(4) 0.015(3) 0.022(3) 0.011(3) 0.008(3)
C(11) 0.125(9) 0.031(5) 0.018(4) 0.047(5) 0.027(5) 0.015(4)
C(12) 0.102(8) 0.017(4) 0.029(5) 0.009(5) -0.030(5) -0.000(4)
C(13) 0.045(5) 0.018(4) 0.049(5) 0.004(3) -0.031(4) 0.011(4)
C(14) 0.032(4) 0.016(3) 0.026(4) 0.014(3) -0.002(3) 0.009(3)
C(15) 0.020(4) 0.009(3) 0.081(6) 0.004(3) 0.003(4) 0.004(4)
C(16) 0.034(4) 0.014(4) 0.090(7) 0.016(3) 0.019(5) 0.018(4)
C(19) 0.015(3) 0.016(3) 0.029(4) 0.007(3) 0.002(3) -0.003(3)
C(20) 0.016(3) 0.014(3) 0.042(4) 0.004(3) 0.006(3) 0.005(3)
C(21) 0.019(3) 0.011(3) 0.046(4) 0.005(3) 0.010(3) 0.008(3)
C(22) 0.021(4) 0.010(3) 0.040(4) 0.006(3) 0.005(3) 0.003(3)
C(23) 0.016(3) 0.010(3) 0.036(4) 0.003(3) 0.005(3) 0.003(3)
C(24) 0.021(4) 0.021(4) 0.038(4) 0.002(3) 0.000(3) 0.000(3)
C(25) 0.025(4) 0.020(4) 0.053(5) 0.012(3) 0.006(4) 0.012(4)
C(26) 0.024(4) 0.028(4) 0.074(6) 0.011(3) 0.030(4) 0.022(4)
C(27) 0.025(4) 0.013(3) 0.044(4) 0.002(3) 0.011(3) 0.007(3)
C(28) 0.026(4) 0.016(4) 0.047(5) 0.010(3) 0.011(4) -0.002(3)
C(29) 0.128(10) 0.070(7) 0.083(8) 0.058(7) 0.056(8) 0.047(6)
C(30) 0.052(5) 0.044(5) 0.047(5) 0.023(4) 0.004(4) 0.008(4)
C(31) 0.137(10) 0.069(7) 0.060(7) 0.056(7) 0.052(7) 0.017(6)

loop_
_atom_type_symbol
_atom_type_description
_atom_type_scat_dispersion_real
_atom_type_scat_dispersion_imag
_atom_type_scat_source
C C 0.0033 0.0016
;
International Tables for Crystallography
(1992, Vol. C, Tables 4.2.6.8 and 6.1.1.4)
;
H H 0.0000 0.0000
;
International Tables for Crystallography
(1992, Vol. C, Table 6.1.1.4)
;
P P 0.1023 0.0942
;
International Tables for Crystallography
(1992, Vol. C, Tables 4.2.6.8 and 6.1.1.4)
;
Cl Cl 0.1484 0.1585
;
International Tables for Crystallography
(1992, Vol. C, Tables 4.2.6.8 and 6.1.1.4)
;
Mo Mo -1.6832 0.6857
;
International Tables for Crystallography
(1992, Vol. C, Tables 4.2.6.8 and 6.1.1.4)
;
Hf Hf -0.5830 6.1852
;
International Tables for Crystallography
(1992, Vol. C, Tables 4.2.6.8 and 6.1.1.4)
;

loop_
_geom_angle_atom_site_label_1
_geom_angle_atom_site_label_2
_geom_angle_atom_site_label_3
_geom_angle
_geom_angle_publ_flag
_geom_angle_site_symmetry_1
_geom_angle_site_symmetry_3
Cl(1) Hf(1) Cl(2) 80.16(5) yes . .
Cl(1) Hf(1) C(1) 90.68(12) yes . .
Cl(1) Hf(1) C(2) 119.34(13) yes . .
Cl(1) Hf(1) C(3) 145.04(15) yes . .
Cl(1) Hf(1) C(4) 124.94(15) yes . .
Cl(1) Hf(1) C(5) 94.37(13) yes . .
Cl(1) Hf(1) C(10) 87.83(13) yes . .
Cl(1) Hf(1) C(11) 120.43(16) yes . .
Cl(1) Hf(1) C(12) 138.56(17) yes . .
Cl(1) Hf(1) C(13) 113.03(15) yes . .
Cl(1) Hf(1) C(14) 84.40(13) yes . .
Cl(2) Hf(1) C(1) 112.43(17) yes . .
Cl(2) Hf(1) C(2) 130.89(16) yes . .
Cl(2) Hf(1) C(3) 105.23(18) yes . .
Cl(2) Hf(1) C(4) 77.05(18) yes . .
Cl(2) Hf(1) C(5) 80.15(17) yes . .
Cl(2) Hf(1) C(10) 119.67(19) yes . .
Cl(2) Hf(1) C(11) 129.5(3) yes . .
Cl(2) Hf(1) C(12) 100.0(3) yes . .
Cl(2) Hf(1) C(13) 76.3(2) yes . .
Cl(2) Hf(1) C(14) 85.79(18) yes . .
C(1) Hf(1) C(2) 33.9(2) yes . .
C(1) Hf(1) C(3) 54.99(19) yes . .
C(1) Hf(1) C(4) 54.9(2) yes . .
C(1) Hf(1) C(5) 33.6(3) yes . .
C(1) Hf(1) C(10) 126.7(3) yes . .
C(1) Hf(1) C(11) 112.7(3) yes . .
C(1) Hf(1) C(12) 125.6(3) yes . .
C(1) Hf(1) C(13) 156.1(2) yes . .
C(1) Hf(1) C(14) 160.1(3) yes . .
C(2) Hf(1) C(3) 33.1(2) yes . .
C(2) Hf(1) C(4) 54.5(3) yes . .
C(2) Hf(1) C(5) 55.5(3) yes . .
C(2) Hf(1) C(10) 106.5(3) yes . .
C(2) Hf(1) C(11) 81.7(3) yes . .
C(2) Hf(1) C(12) 92.0(3) yes . .
C(2) Hf(1) C(13) 123.5(3) yes . .
C(2) Hf(1) C(14) 136.7(3) yes . .
C(3) Hf(1) C(4) 31.9(3) yes . .
C(3) Hf(1) C(5) 54.1(2) yes . .
C(3) Hf(1) C(10) 116.7(3) yes . .
C(3) Hf(1) C(11) 83.3(3) yes . .
C(3) Hf(1) C(12) 75.5(3) yes . .
C(3) Hf(1) C(13) 101.7(2) yes . .
C(3) Hf(1) C(14) 130.0(2) yes . .
C(4) Hf(1) C(5) 32.76(18) yes . .
C(4) Hf(1) C(10) 146.6(2) yes . .
C(4) Hf(1) C(11) 112.7(2) yes . .
C(4) Hf(1) C(12) 94.7(2) yes . .
C(4) Hf(1) C(13) 109.1(2) yes . .
C(4) Hf(1) C(14) 141.62(19) yes . .
C(5) Hf(1) C(10) 160.1(3) yes . .
C(5) Hf(1) C(11) 135.2(3) yes . .
C(5) Hf(1) C(12) 126.7(2) yes . .
C(5) Hf(1) C(13) 139.7(2) yes . .
C(5) Hf(1) C(14) 165.9(3) yes . .
C(10) Hf(1) C(11) 33.9(2) yes . .
C(10) Hf(1) C(12) 55.7(2) yes . .
C(10) Hf(1) C(13) 54.9(3) yes . .
C(10) Hf(1) C(14) 34.0(3) yes . .
C(11) Hf(1) C(12) 32.9(4) yes . .
C(11) Hf(1) C(13) 53.4(4) yes . .
C(11) Hf(1) C(14) 55.2(3) yes . .
C(12) Hf(1) C(13) 31.6(3) yes . .
C(12) Hf(1) C(14) 54.5(2) yes . .
C(13) Hf(1) C(14) 32.73(18) yes . .
Cl(1) Mo(2) Cl(3) 135.02(5) yes . .
Cl(1) Mo(2) P(1) 82.55(6) yes . .
Cl(1) Mo(2) P(2) 83.78(7) yes . .
Cl(1) Mo(2) C(19) 83.64(17) yes . .
Cl(1) Mo(2) C(20) 115.09(19) yes . .
Cl(1) Mo(2) C(21) 141.67(17) yes . .
Cl(1) Mo(2) C(22) 120.16(18) yes . .
Cl(1) Mo(2) C(23) 86.16(18) yes . .
Cl(3) Mo(2) P(1) 78.28(6) yes . .
Cl(3) Mo(2) P(2) 80.00(7) yes . .
Cl(3) Mo(2) C(19) 137.41(17) yes . .
Cl(3) Mo(2) C(20) 102.05(18) yes . .
Cl(3) Mo(2) C(21) 83.07(17) yes . .
Cl(3) Mo(2) C(22) 100.30(18) yes . .
Cl(3) Mo(2) C(23) 136.34(18) yes . .
P(1) Mo(2) P(2) 132.37(5) yes . .
P(1) Mo(2) C(19) 93.46(16) yes . .
P(1) Mo(2) C(20) 81.97(15) yes . .
P(1) Mo(2) C(21) 106.30(15) yes . .
P(1) Mo(2) C(22) 139.34(16) yes . .
P(1) Mo(2) C(23) 130.22(17) yes . .
P(2) Mo(2) C(19) 129.89(16) yes . .
P(2) Mo(2) C(20) 144.25(16) yes . .
P(2) Mo(2) C(21) 112.47(17) yes . .
P(2) Mo(2) C(22) 86.06(16) yes . .
P(2) Mo(2) C(23) 93.88(17) yes . .
C(19) Mo(2) C(20) 35.5(3) yes . .
C(19) Mo(2) C(21) 59.0(3) yes . .
C(19) Mo(2) C(22) 59.9(3) yes . .
C(19) Mo(2) C(23) 37.0(3) yes . .
C(20) Mo(2) C(21) 34.7(3) yes . .
C(20) Mo(2) C(22) 58.3(2) yes . .
C(20) Mo(2) C(23) 59.8(2) yes . .
C(21) Mo(2) C(22) 34.7(2) yes . .
C(21) Mo(2) C(23) 59.3(3) yes . .
C(22) Mo(2) C(23) 36.1(3) yes . .
Hf(1) Cl(1) Mo(2) 87.57(5) yes . .
Mo(2) P(1) C(1) 108.3(2) yes . .
Mo(2) P(1) C(6) 119.12(17) yes . .
Mo(2) P(1) C(8) 117.6(3) yes . .
C(1) P(1) C(6) 100.6(3) yes . .
C(1) P(1) C(8) 106.7(3) yes . .
C(6) P(1) C(8) 102.6(3) yes . .
Mo(2) P(2) C(10) 111.3(3) yes . .
Mo(2) P(2) C(15) 117.7(3) yes . .
Mo(2) P(2) C(17) 125.9(4) yes . .
C(10) P(2) C(15) 100.1(3) yes . .
C(10) P(2) C(17) 89.6(4) yes . .
C(15) P(2) C(17) 105.8(5) yes . .
Hf(1) C(1) P(1) 108.3(3) yes . .
Hf(1) C(1) C(2) 72.9(4) yes . .
Hf(1) C(1) C(5) 72.8(4) yes . .
P(1) C(1) C(2) 126.1(5) yes . .
P(1) C(1) C(5) 126.1(5) yes . .
C(2) C(1) C(5) 106.3(5) yes . .
Hf(1) C(2) C(1) 73.2(4) yes . .
Hf(1) C(2) C(3) 76.9(4) yes . .
C(1) C(2) C(3) 107.9(6) yes . .
Hf(1) C(3) C(2) 70.0(4) yes . .
Hf(1) C(3) C(4) 72.2(4) yes . .
C(2) C(3) C(4) 107.5(6) yes . .
Hf(1) C(4) C(3) 75.9(4) yes . .
Hf(1) C(4) C(5) 71.7(4) yes . .
C(3) C(4) C(5) 109.5(6) yes . .
Hf(1) C(5) C(1) 73.5(4) yes . .
Hf(1) C(5) C(4) 75.5(4) yes . .
C(1) C(5) C(4) 108.6(6) yes . .
P(1) C(6) C(7) 115.3(4) yes . .
P(1) C(8) C(9) 116.7(5) yes . .
Hf(1) C(10) P(2) 108.4(3) yes . .
Hf(1) C(10) C(11) 72.0(5) yes . .
Hf(1) C(10) C(14) 73.2(4) yes . .
P(2) C(10) C(11) 128.7(7) yes . .
P(2) C(10) C(14) 125.2(4) yes . .
C(11) C(10) C(14) 104.6(7) yes . .
Hf(1) C(11) C(10) 74.1(5) yes . .
Hf(1) C(11) C(12) 76.6(5) yes . .
C(10) C(11) C(12) 110.5(8) yes . .
Hf(1) C(12) C(11) 70.5(5) yes . .
Hf(1) C(12) C(13) 74.9(5) yes . .
C(11) C(12) C(13) 107.0(6) yes . .
Hf(1) C(13) C(12) 73.4(5) yes . .
Hf(1) C(13) C(14) 71.1(4) yes . .
C(12) C(13) C(14) 110.1(8) yes . .
Hf(1) C(14) C(10) 72.7(4) yes . .
Hf(1) C(14) C(13) 76.1(4) yes . .
C(10) C(14) C(13) 107.8(6) yes . .
P(2) C(15) C(16) 116.3(5) yes . .
P(2) C(17) C(18) 105.2(9) yes . .
Mo(2) C(19) C(20) 76.9(4) yes . .
Mo(2) C(19) C(23) 71.0(4) yes . .
Mo(2) C(19) C(24) 130.6(4) yes . .
C(20) C(19) C(23) 108.3(6) yes . .
C(20) C(19) C(24) 126.2(6) yes . .
C(23) C(19) C(24) 123.5(6) yes . .
Mo(2) C(20) C(19) 67.6(3) yes . .
Mo(2) C(20) C(21) 73.9(4) yes . .
Mo(2) C(20) C(25) 136.1(4) yes . .
C(19) C(20) C(21) 108.0(6) yes . .
C(19) C(20) C(25) 126.9(7) yes . .
C(21) C(20) C(25) 123.3(7) yes . .
Mo(2) C(21) C(20) 71.4(4) yes . .
Mo(2) C(21) C(22) 70.2(3) yes . .
Mo(2) C(21) C(26) 127.8(4) yes . .
C(20) C(21) C(22) 107.7(7) yes . .
C(20) C(21) C(26) 126.0(6) yes . .
C(22) C(21) C(26) 126.1(7) yes . .
Mo(2) C(22) C(21) 75.1(3) yes . .
Mo(2) C(22) C(23) 68.1(3) yes . .
Mo(2) C(22) C(27) 137.2(4) yes . .
C(21) C(22) C(23) 108.4(6) yes . .
C(21) C(22) C(27) 121.6(7) yes . .
C(23) C(22) C(27) 127.4(6) yes . .
Mo(2) C(23) C(19) 72.0(3) yes . .
Mo(2) C(23) C(22) 75.8(4) yes . .
Mo(2) C(23) C(28) 130.1(4) yes . .
C(19) C(23) C(22) 107.5(6) yes . .
C(19) C(23) C(28) 122.4(7) yes . .
C(22) C(23) C(28) 128.1(6) yes . .
C(30) C(29) C(31) 119.8(11) yes . 2_576
C(29) C(30) C(31) 118.8(10) yes . .
C(29) C(31) C(30) 121.4(11) yes 2_576 .
Hf(1) C(2) H(1) 125.773 no . .
C(1) C(2) H(1) 124.851 no . .
C(3) C(2) H(1) 126.000 no . .
Hf(1) C(3) H(2) 125.409 no . .
C(2) C(3) H(2) 125.797 no . .
C(4) C(3) H(2) 126.601 no . .
Hf(1) C(4) H(3) 125.158 no . .
C(3) C(4) H(3) 124.838 no . .
C(5) C(4) H(3) 125.192 no . .
Hf(1) C(5) H(4) 125.140 no . .
C(1) C(5) H(4) 124.688 no . .
C(4) C(5) H(4) 125.938 no . .
P(1) C(6) H(5) 116.202 no . .
P(1) C(6) H(6) 116.553 no . .
C(7) C(6) H(5) 100.193 no . .
C(7) C(6) H(6) 99.790 no . .
H(5) C(6) H(6) 106.440 no . .
C(6) C(7) H(7) 109.349 no . .
C(6) C(7) H(8) 109.381 no . .
C(6) C(7) H(9) 109.775 no . .
H(7) C(7) H(8) 109.440 no . .
H(7) C(7) H(9) 109.440 no . .
H(8) C(7) H(9) 109.443 no . .
P(1) C(8) H(10) 115.138 no . .
P(1) C(8) H(11) 115.582 no . .
C(9) C(8) H(10) 99.981 no . .
C(9) C(8) H(11) 100.397 no . .
H(10) C(8) H(11) 106.893 no . .
C(8) C(9) H(12) 109.124 no . .
C(8) C(9) H(13) 110.676 no . .
C(8) C(9) H(14) 108.685 no . .
H(12) C(9) H(13) 109.441 no . .
H(12) C(9) H(14) 109.448 no . .
H(13) C(9) H(14) 109.448 no . .
Hf(1) C(11) H(15) 124.748 no . .
C(10) C(11) H(15) 124.910 no . .
C(12) C(11) H(15) 123.739 no . .
Hf(1) C(12) H(16) 125.082 no . .
C(11) C(12) H(16) 126.023 no . .
C(13) C(12) H(16) 126.662 no . .
Hf(1) C(13) H(17) 125.276 no . .
C(12) C(13) H(17) 124.440 no . .
C(14) C(13) H(17) 125.330 no . .
Hf(1) C(14) H(18) 125.136 no . .
C(10) C(14) H(18) 125.048 no . .
C(13) C(14) H(18) 126.345 no . .
P(2) C(15) H(19) 118.548 no . .
P(2) C(15) H(20) 117.414 no . .
C(16) C(15) H(19) 98.862 no . .
C(16) C(15) H(20) 97.080 no . .
H(19) C(15) H(20) 105.074 no . .
C(15) C(16) H(21) 108.995 no . .
C(15) C(16) H(22) 108.579 no . .
C(15) C(16) H(23) 110.919 no . .
H(21) C(16) H(22) 109.444 no . .
H(21) C(16) H(23) 109.441 no . .
H(22) C(16) H(23) 109.440 no . .
P(2) C(17) H(24) 118.495 no . .
P(2) C(17) H(25) 125.582 no . .
C(18) C(17) H(24) 98.516 no . .
C(18) C(17) H(25) 103.088 no . .
H(24) C(17) H(25) 101.772 no . .
C(17) C(18) H(26) 115.685 no . .
C(17) C(18) H(27) 101.946 no . .
C(17) C(18) H(28) 110.545 no . .
H(26) C(18) H(27) 109.440 no . .
H(26) C(18) H(28) 109.440 no . .
H(27) C(18) H(28) 109.459 no . .
C(19) C(24) H(29) 109.351 no . .
C(19) C(24) H(30) 109.563 no . .
C(19) C(24) H(31) 109.507 no . .
H(29) C(24) H(30) 109.482 no . .
H(29) C(24) H(31) 109.440 no . .
H(30) C(24) H(31) 109.484 no . .
C(20) C(25) H(32) 109.011 no . .
C(20) C(25) H(33) 109.602 no . .
C(20) C(25) H(34) 109.809 no . .
H(32) C(25) H(33) 109.486 no . .
H(32) C(25) H(34) 109.440 no . .
H(33) C(25) H(34) 109.479 no . .
C(21) C(26) H(35) 109.691 no . .
C(21) C(26) H(36) 109.169 no . .
C(21) C(26) H(37) 109.570 no . .
H(35) C(26) H(36) 109.440 no . .
H(35) C(26) H(37) 109.480 no . .
H(36) C(26) H(37) 109.477 no . .
C(22) C(27) H(38) 110.150 no . .
C(22) C(27) H(39) 110.322 no . .
C(22) C(27) H(40) 109.285 no . .
H(38) C(27) H(39) 108.812 no . .
H(38) C(27) H(40) 108.804 no . .
H(39) C(27) H(40) 109.443 no . .
C(23) C(28) H(41) 109.466 no . .
C(23) C(28) H(42) 109.364 no . .
C(23) C(28) H(43) 109.600 no . .
H(41) C(28) H(42) 109.474 no . .
H(41) C(28) H(43) 109.444 no . .
H(42) C(28) H(43) 109.480 no . .
C(30) C(29) H(44) 120.020 no . .
C(31) C(29) H(44) 120.023 no 2_576 .
C(29) C(30) H(45) 120.526 no . .
C(31) C(30) H(45) 120.697 no . .
C(29) C(31) H(46) 118.898 no 2_576 .
C(30) C(31) H(46) 119.608 no . .

loop_
_geom_bond_atom_site_label_1
_geom_bond_atom_site_label_2
_geom_bond_distance
_geom_bond_publ_flag
_geom_bond_site_symmetry_2
Hf(1) Cl(1) 2.5172(11) yes .
Hf(1) Cl(2) 2.5330(19) yes .
Hf(1) C(1) 2.457(7) yes .
Hf(1) C(2) 2.453(7) yes .
Hf(1) C(3) 2.543(6) yes .
Hf(1) C(4) 2.496(6) yes .
Hf(1) C(5) 2.448(6) yes .
Hf(1) C(10) 2.454(7) yes .
Hf(1) C(11) 2.427(8) yes .
Hf(1) C(12) 2.505(8) yes .
Hf(1) C(13) 2.524(8) yes .
Hf(1) C(14) 2.460(7) yes .
Mo(2) Cl(1) 2.5037(17) yes .
Mo(2) Cl(3) 2.5213(18) yes .
Mo(2) P(1) 2.4917(16) yes .
Mo(2) P(2) 2.489(2) yes .
Mo(2) C(19) 2.269(6) yes .
Mo(2) C(20) 2.390(6) yes .
Mo(2) C(21) 2.423(6) yes .
Mo(2) C(22) 2.358(5) yes .
Mo(2) C(23) 2.256(5) yes .
P(1) C(1) 1.802(5) yes .
P(1) C(6) 1.840(7) yes .
P(1) C(8) 1.854(8) yes .
P(2) C(10) 1.786(7) yes .
P(2) C(15) 1.825(7) yes .
P(2) C(17) 1.976(13) yes .
C(1) C(2) 1.431(9) yes .
C(1) C(5) 1.419(10) yes .
C(2) C(3) 1.424(9) yes .
C(3) C(4) 1.385(11) yes .
C(4) C(5) 1.395(8) yes .
C(6) C(7) 1.535(8) yes .
C(8) C(9) 1.529(8) yes .
C(10) C(11) 1.423(9) yes .
C(10) C(14) 1.438(11) yes .
C(11) C(12) 1.399(14) yes .
C(12) C(13) 1.371(13) yes .
C(13) C(14) 1.406(8) yes .
C(15) C(16) 1.558(10) yes .
C(17) C(18) 1.361(18) yes .
C(19) C(20) 1.424(10) yes .
C(19) C(23) 1.435(9) yes .
C(19) C(24) 1.508(10) yes .
C(20) C(21) 1.437(11) yes .
C(20) C(25) 1.502(10) yes .
C(21) C(22) 1.428(9) yes .
C(21) C(26) 1.490(11) yes .
C(22) C(23) 1.431(11) yes .
C(22) C(27) 1.506(10) yes .
C(23) C(28) 1.499(10) yes .
C(29) C(30) 1.348(16) yes .
C(29) C(31) 1.403(16) yes 2_576
C(30) C(31) 1.336(15) yes .
C(2) H(1) 0.980 no .
C(3) H(2) 0.980 no .
C(4) H(3) 0.980 no .
C(5) H(4) 0.980 no .
C(6) H(5) 0.970 no .
C(6) H(6) 0.970 no .
C(7) H(7) 0.960 no .
C(7) H(8) 0.960 no .
C(7) H(9) 0.960 no .
C(8) H(10) 0.970 no .
C(8) H(11) 0.970 no .
C(9) H(12) 0.960 no .
C(9) H(13) 0.960 no .
C(9) H(14) 0.960 no .
C(11) H(15) 0.980 no .
C(12) H(16) 0.980 no .
C(13) H(17) 0.980 no .
C(14) H(18) 0.980 no .
C(15) H(19) 0.970 no .
C(15) H(20) 0.970 no .
C(16) H(21) 0.960 no .
C(16) H(22) 0.960 no .
C(16) H(23) 0.960 no .
C(17) H(24) 0.970 no .
C(17) H(25) 0.970 no .
C(18) H(26) 0.960 no .
C(18) H(27) 0.960 no .
C(18) H(28) 0.960 no .
C(24) H(29) 0.960 no .
C(24) H(30) 0.960 no .
C(24) H(31) 0.960 no .
C(25) H(32) 0.960 no .
C(25) H(33) 0.960 no .
C(25) H(34) 0.960 no .
C(26) H(35) 0.960 no .
C(26) H(36) 0.960 no .
C(26) H(37) 0.960 no .
C(27) H(38) 0.933 no .
C(27) H(39) 0.960 no .
C(27) H(40) 0.960 no .
C(28) H(41) 0.960 no .
C(28) H(42) 0.960 no .
C(28) H(43) 0.960 no .
C(29) H(44) 0.930 no .
C(30) H(45) 0.930 no .
C(31) H(46) 0.930 no .

loop_
_geom_contact_atom_site_label_1
_geom_contact_atom_site_label_2
_geom_contact_distance
_geom_contact_publ_flag
_geom_contact_site_symmetry_2
Cl(1) C(24) 3.352(6) no .
Cl(1) C(28) 3.477(6) no .
Cl(3) C(2) 3.427(7) no .
Cl(3) C(8) 3.313(7) no .
Cl(3) C(17) 3.389(12) no .
Cl(3) C(18) 3.486(16) no .
Cl(3) C(26) 3.310(6) no .
P(1) C(25) 3.453(6) no .
C(1) C(7) 3.271(9) no .
C(1) C(9) 3.089(11) no .
C(2) C(9) 3.411(10) no .
C(5) C(6) 3.097(7) no .
C(5) C(7) 3.311(9) no .
C(6) C(24) 3.506(8) no .
C(7) C(8) 3.208(10) no .
C(7) C(9) 3.568(11) no .
C(8) C(25) 3.333(8) no .
C(10) C(16) 3.213(9) no .
C(11) C(17) 3.108(14) no .
C(14) C(15) 3.132(8) no .
C(14) C(16) 3.388(9) no .
C(15) C(18) 3.494(19) no .
C(15) C(28) 3.344(10) no .
C(16) C(17) 3.257(14) no .
C(18) C(27) 3.402(14) no .
C(24) C(25) 3.216(10) no .
C(24) C(28) 3.071(10) no .
C(25) C(26) 3.148(12) no .
C(26) C(27) 3.108(10) no .
C(27) C(28) 3.272(11) no .
C(29) C(29) 2.717(17) no 2_576
C(30) C(30) 2.770(12) no 2_576
C(31) C(31) 2.688(17) no 2_576
Cl(1) C(7) 3.579(7) no 2_667
C(7) Cl(1) 3.579(7) no 2_667
C(18) C(31) 3.41(2) no 2_676
C(31) C(18) 3.41(2) no 2_676
Mo(2) H(29) 3.5340 no .
Mo(2) H(43) 3.5008 no .
Cl(1) H(6) 3.2311 no .
Cl(1) H(18) 3.3242 no .
Cl(1) H(19) 3.4632 no .
Cl(1) H(29) 2.7665 no .
Cl(1) H(43) 2.8714 no .
Cl(2) H(3) 3.0795 no .
Cl(2) H(4) 3.2527 no .
Cl(2) H(17) 3.0220 no .
Cl(2) H(18) 3.5621 no .
Cl(3) H(1) 2.8341 no .
Cl(3) H(10) 2.7907 no .
Cl(3) H(12) 3.5741 no .
Cl(3) H(15) 3.5582 no .
Cl(3) H(24) 3.0227 no .
Cl(3) H(26) 2.8419 no .
Cl(3) H(35) 3.1514 no .
Cl(3) H(37) 3.0175 no .
P(1) H(1) 3.1477 no .
P(1) H(4) 3.1322 no .
P(1) H(7) 3.0072 no .
P(1) H(9) 3.0138 no .
P(1) H(12) 3.0321 no .
P(1) H(14) 3.0328 no .
P(1) H(32) 2.9994 no .
P(2) H(15) 3.1815 no .
P(2) H(18) 3.1227 no .
P(2) H(21) 3.0452 no .
P(2) H(23) 3.0502 no .
P(2) H(26) 2.8040 no .
P(2) H(27) 3.5225 no .
P(2) H(28) 2.8398 no .
P(2) H(40) 3.2328 no .
P(2) H(41) 3.5903 no .
C(1) H(2) 3.2527 no .
C(1) H(3) 3.2256 no .
C(1) H(6) 2.9857 no .
C(1) H(9) 2.8620 no .
C(1) H(10) 3.5298 no .
C(1) H(12) 2.8398 no .
C(1) H(14) 2.9842 no .
C(2) H(3) 3.2099 no .
C(2) H(4) 3.2229 no .
C(2) H(12) 2.7639 no .
C(2) H(14) 3.4992 no .
C(2) H(15) 3.1146 no .
C(3) H(4) 3.2072 no .
C(3) H(15) 3.3990 no .
C(3) H(16) 2.9853 no .
C(4) H(1) 3.2080 no .
C(5) H(1) 3.2217 no .
C(5) H(2) 3.2145 no .
C(5) H(6) 2.8738 no .
C(5) H(9) 2.6662 no .
C(6) H(4) 2.7473 no .
C(6) H(11) 2.8657 no .
C(6) H(14) 3.5210 no .
C(6) H(31) 2.8215 no .
C(6) H(32) 2.8164 no .
C(7) H(4) 2.8170 no .
C(7) H(11) 2.9711 no .
C(7) H(14) 2.9639 no .
C(8) H(1) 3.4839 no .
C(8) H(5) 3.1645 no .
C(8) H(7) 2.7708 no .
C(8) H(9) 3.4582 no .
C(8) H(32) 2.9651 no .
C(8) H(34) 3.0209 no .
C(9) H(1) 3.2156 no .
C(9) H(7) 3.0383 no .
C(9) H(9) 3.4901 no .
C(10) H(16) 3.2585 no .
C(10) H(17) 3.2406 no .
C(10) H(19) 3.0243 no .
C(10) H(21) 2.8120 no .
C(10) H(23) 3.5259 no .
C(10) H(24) 2.9466 no .
C(10) H(25) 2.9929 no .
C(11) H(1) 3.2303 no .
C(11) H(2) 3.3598 no .
C(11) H(17) 3.1687 no .
C(11) H(18) 3.2086 no .
C(11) H(24) 2.9511 no .
C(11) H(25) 3.3910 no .
C(12) H(2) 2.9677 no .
C(12) H(18) 3.2151 no .
C(13) H(15) 3.1592 no .
C(14) H(15) 3.2087 no .
C(14) H(16) 3.2214 no .
C(14) H(19) 2.9533 no .
C(14) H(21) 2.7499 no .
C(15) H(18) 2.8250 no .
C(15) H(25) 3.2730 no .
C(15) H(28) 3.1267 no .
C(15) H(40) 2.9273 no .
C(15) H(41) 2.6736 no .
C(15) H(43) 3.4323 no .
C(16) H(18) 3.0475 no .
C(16) H(25) 3.0160 no .
C(16) H(28) 3.3977 no .
C(17) H(15) 2.8888 no .
C(17) H(20) 3.4043 no .
C(17) H(21) 3.4173 no .
C(17) H(23) 2.8378 no .
C(18) H(20) 3.4924 no .
C(18) H(23) 3.2785 no .
C(18) H(38) 2.9018 no .
C(18) H(40) 3.1471 no .
C(19) H(5) 3.4256 no .
C(19) H(32) 2.8086 no .
C(19) H(33) 2.9355 no .
C(19) H(34) 3.3651 no .
C(19) H(41) 3.3382 no .
C(19) H(42) 2.8697 no .
C(19) H(43) 2.7528 no .
C(20) H(5) 3.4229 no .
C(20) H(10) 3.5638 no .
C(20) H(29) 3.3246 no .
C(20) H(30) 3.0444 no .
C(20) H(31) 2.7318 no .
C(20) H(35) 2.7231 no .
C(20) H(36) 3.0319 no .
C(20) H(37) 3.3242 no .
C(21) H(32) 3.3011 no .
C(21) H(33) 3.0274 no .
C(21) H(34) 2.6818 no .
C(21) H(38) 2.6756 no .
C(21) H(39) 2.9575 no .
C(21) H(40) 3.3043 no .
C(22) H(20) 3.4252 no .
C(22) H(26) 3.3440 no .
C(22) H(35) 3.3301 no .
C(22) H(36) 2.9912 no .
C(22) H(37) 2.7349 no .
C(22) H(41) 2.7557 no .
C(22) H(42) 3.0734 no .
C(22) H(43) 3.3364 no .
C(23) H(20) 3.4202 no .
C(23) H(29) 2.7680 no .
C(23) H(30) 2.9069 no .
C(23) H(31) 3.3525 no .
C(23) H(38) 3.3534 no .
C(23) H(39) 2.9886 no .
C(23) H(40) 2.8101 no .
C(24) H(5) 3.0372 no .
C(24) H(6) 3.4427 no .
C(24) H(32) 3.0608 no .
C(24) H(33) 3.3152 no .
C(24) H(42) 3.1325 no .
C(24) H(43) 2.8972 no .
C(25) H(5) 3.0509 no .
C(25) H(10) 3.2864 no .
C(25) H(11) 3.0501 no .
C(25) H(30) 3.5322 no .
C(25) H(31) 2.9064 no .
C(25) H(35) 2.8696 no .
C(25) H(36) 3.3949 no .
C(26) H(26) 3.5807 no .
C(26) H(33) 3.5454 no .
C(26) H(34) 2.7713 no .
C(26) H(38) 2.7754 no .
C(26) H(39) 3.4270 no .
C(27) H(20) 3.0881 no .
C(27) H(26) 2.9683 no .
C(27) H(28) 2.9817 no .
C(27) H(36) 3.2731 no .
C(27) H(37) 2.8867 no .
C(27) H(41) 2.9741 no .
C(27) H(42) 3.5958 no .
C(28) H(19) 3.0921 no .
C(28) H(20) 3.0410 no .
C(28) H(29) 2.8843 no .
C(28) H(30) 3.1615 no .
C(28) H(39) 3.4527 no .
C(28) H(40) 3.0791 no .
C(29) H(45) 3.2328 no 2_576
C(29) H(46) 3.1515 no .
C(30) H(44) 3.2186 no 2_576
C(30) H(46) 3.2081 no 2_576
C(31) H(44) 3.1521 no .
C(31) H(45) 3.2265 no 2_576
H(1) H(2) 2.5747 no .
H(1) H(10) 3.5762 no .
H(1) H(12) 2.4111 no .
H(1) H(14) 3.5465 no .
H(1) H(15) 2.8633 no .
H(2) H(3) 2.5290 no .
H(2) H(15) 3.3415 no .
H(2) H(16) 2.5691 no .
H(3) H(4) 2.5352 no .
H(4) H(6) 2.3206 no .
H(4) H(7) 3.5935 no .
H(4) H(8) 3.2559 no .
H(4) H(9) 2.1906 no .
H(5) H(7) 2.2616 no .
H(5) H(8) 2.1964 no .
H(5) H(9) 2.7515 no .
H(5) H(11) 2.9019 no .
H(5) H(29) 3.3588 no .
H(5) H(31) 2.2033 no .
H(5) H(32) 2.1591 no .
H(5) H(33) 3.5848 no .
H(6) H(7) 2.7440 no .
H(6) H(8) 2.1917 no .
H(6) H(9) 2.2617 no .
H(6) H(29) 3.3213 no .
H(6) H(31) 2.8400 no .
H(6) H(32) 3.5570 no .
H(7) H(11) 2.3320 no .
H(7) H(13) 3.5209 no .
H(7) H(14) 2.4631 no .
H(7) H(32) 3.5049 no .
H(9) H(11) 3.4261 no .
H(9) H(14) 2.7541 no .
H(10) H(12) 2.2509 no .
H(10) H(13) 2.2079 no .
H(10) H(14) 2.7364 no .
H(10) H(32) 3.1969 no .
H(10) H(34) 2.7605 no .
H(10) H(35) 2.9768 no .
H(11) H(12) 2.7442 no .
H(11) H(13) 2.2127 no .
H(11) H(14) 2.2509 no .
H(11) H(32) 2.5618 no .
H(11) H(34) 2.7312 no .
H(15) H(16) 2.5199 no .
H(15) H(24) 2.4387 no .
H(15) H(25) 3.2049 no .
H(16) H(17) 2.5104 no .
H(17) H(18) 2.5536 no .
H(18) H(19) 2.3858 no .
H(18) H(21) 2.4574 no .
H(18) H(22) 3.4943 no .
H(19) H(21) 2.2638 no .
H(19) H(22) 2.1786 no .
H(19) H(23) 2.7628 no .
H(19) H(40) 3.5448 no .
H(19) H(41) 2.5017 no .
H(19) H(43) 2.9459 no .
H(20) H(21) 2.7286 no .
H(20) H(22) 2.1570 no .
H(20) H(23) 2.2641 no .
H(20) H(28) 2.9057 no .
H(20) H(38) 3.5734 no .
H(20) H(40) 2.2111 no .
H(20) H(41) 2.2084 no .
H(20) H(43) 3.3646 no .
H(21) H(25) 3.1073 no .
H(23) H(25) 2.4169 no .
H(23) H(28) 2.7919 no .
H(24) H(26) 2.1612 no .
H(24) H(27) 1.9030 no .
H(24) H(28) 2.6104 no .
H(25) H(26) 2.6902 no .
H(25) H(27) 1.9566 no .
H(25) H(28) 2.1592 no .
H(26) H(37) 2.7716 no .
H(26) H(38) 2.3590 no .
H(26) H(40) 2.9853 no .
H(27) H(38) 3.5660 no .
H(28) H(38) 2.5969 no .
H(28) H(40) 2.5428 no .
H(29) H(42) 3.0642 no .
H(29) H(43) 2.4214 no .
H(30) H(32) 3.5075 no .
H(30) H(33) 3.3666 no .
H(30) H(42) 2.9253 no .
H(30) H(43) 3.1133 no .
H(31) H(32) 2.4959 no .
H(31) H(33) 3.0489 no .
H(32) H(35) 3.5981 no .
H(33) H(35) 3.3856 no .
H(33) H(36) 3.5398 no .
H(34) H(35) 2.2495 no .
H(34) H(36) 3.0381 no .
H(36) H(38) 2.9713 no .
H(36) H(39) 3.3219 no .
H(37) H(38) 2.3065 no .
H(37) H(39) 3.3438 no .
H(39) H(41) 3.2061 no .
H(39) H(42) 3.5180 no .
H(40) H(41) 2.5248 no .
H(40) H(42) 3.5127 no .
H(44) H(45) 2.2867 no .
H(44) H(46) 2.3175 no 2_576
H(45) H(46) 2.2707 no .
Cl(1) H(6) 3.3352 no 2_667
Cl(1) H(8) 2.7591 no 2_667
Cl(2) H(5) 3.0536 no 2_667
Cl(2) H(8) 3.4916 no 2_667
Cl(2) H(10) 3.2274 no 1_455
Cl(2) H(11) 3.5342 no 1_455
Cl(2) H(31) 3.0429 no 2_667
Cl(2) H(34) 2.8436 no 1_455
Cl(2) H(35) 2.9761 no 1_455
Cl(3) H(1) 3.5260 no 2_666
Cl(3) H(2) 2.8530 no 2_666
Cl(3) H(15) 3.2598 no 2_666
Cl(3) H(16) 3.3933 no 2_666
C(2) H(15) 3.2350 no 2_666
C(2) H(24) 2.8731 no 2_666
C(3) H(24) 2.9767 no 2_666
C(3) H(27) 3.3412 no 2_666
C(4) H(22) 3.1790 no 1_545
C(4) H(23) 3.5938 no 1_545
C(5) H(22) 2.9147 no 1_545
C(5) H(23) 3.5428 no 1_545
C(5) H(29) 3.2900 no 2_667
C(5) H(31) 3.4705 no 2_667
C(7) H(20) 2.9543 no 1_545
C(7) H(22) 3.4108 no 1_545
C(7) H(29) 3.4073 no 2_667
C(7) H(33) 3.0899 no 2_767
C(7) H(34) 3.5853 no 2_767
C(7) H(40) 3.2926 no 1_545
C(7) H(41) 3.4155 no 1_545
C(8) H(33) 3.4936 no 2_767
C(9) H(15) 3.4264 no 2_666
C(9) H(28) 3.2879 no 1_545
C(9) H(46) 3.4711 no 2_666
C(10) H(45) 3.5775 no .
C(11) H(1) 3.2865 no 2_666
C(11) H(12) 3.1528 no 2_666
C(11) H(45) 3.5744 no .
C(12) H(16) 3.1927 no 2_566
C(12) H(17) 3.2564 no 2_566
C(12) H(45) 3.3733 no .
C(13) H(16) 2.9866 no 2_566
C(13) H(35) 3.2242 no 1_455
C(13) H(44) 3.4070 no .
C(13) H(45) 3.2155 no .
C(14) H(35) 3.2930 no 1_455
C(14) H(36) 3.4715 no 1_455
C(14) H(37) 3.5558 no 1_455
C(14) H(44) 3.3442 no .
C(14) H(45) 3.3799 no .
C(15) H(9) 3.1888 no 1_565
C(15) H(43) 3.4146 no 2_677
C(16) H(4) 3.5041 no 1_565
C(16) H(9) 3.0338 no 1_565
C(17) H(1) 3.4809 no 2_666
C(17) H(2) 3.5813 no 2_666
C(17) H(12) 3.4184 no 2_666
C(18) H(2) 3.3405 no 2_666
C(18) H(14) 3.5594 no 1_565
C(18) H(46) 2.9422 no 2_676
C(19) H(39) 3.1117 no 2_777
C(20) H(39) 2.8499 no 2_777
C(21) H(39) 3.0638 no 2_777
C(22) H(39) 3.3872 no 2_777
C(23) H(36) 3.4841 no 2_777
C(23) H(39) 3.4275 no 2_777
C(24) H(4) 2.8069 no 2_667
C(24) H(22) 3.4301 no 2_677
C(25) H(5) 3.4463 no 2_767
C(25) H(7) 3.1319 no 2_767
C(25) H(11) 3.2507 no 2_767
C(25) H(32) 3.0799 no 2_767
C(25) H(39) 3.1188 no 2_777
C(26) H(17) 3.2721 no 1_655
C(26) H(18) 2.9800 no 1_655
C(26) H(42) 3.0487 no 2_777
C(26) H(44) 3.3682 no 1_655
C(27) H(7) 3.3474 no 1_565
C(27) H(33) 3.2677 no 2_777
C(28) H(19) 3.0103 no 2_677
C(28) H(36) 2.9362 no 2_777
C(28) H(41) 3.5928 no 2_677
C(28) H(43) 3.2628 no 2_677
C(29) H(2) 3.4433 no 2_566
C(29) H(3) 3.5231 no 2_566
C(29) H(21) 3.0289 no .
C(29) H(26) 3.3039 no 1_455
C(29) H(27) 3.4083 no 1_455
C(29) H(37) 3.3968 no 1_455
C(30) H(3) 2.9868 no 2_566
C(30) H(13) 3.4312 no 2_666
C(30) H(21) 3.0537 no .
C(31) H(3) 3.1787 no 2_566
C(31) H(13) 3.3273 no 2_666
C(31) H(26) 3.2369 no 2_676
C(31) H(27) 2.9817 no 2_676
C(31) H(28) 3.4570 no 2_676
H(1) Cl(3) 3.5260 no 2_666
H(1) C(11) 3.2865 no 2_666
H(1) C(17) 3.4809 no 2_666
H(1) H(1) 3.2712 no 2_666
H(1) H(15) 2.3075 no 2_666
H(1) H(24) 2.5425 no 2_666
H(2) Cl(3) 2.8530 no 2_666
H(2) C(17) 3.5813 no 2_666
H(2) C(18) 3.3405 no 2_666
H(2) C(29) 3.4433 no 2_566
H(2) H(17) 3.5582 no 2_566
H(2) H(24) 2.7980 no 2_666
H(2) H(26) 2.9771 no 2_666
H(2) H(27) 3.0453 no 2_666
H(2) H(44) 3.2455 no 2_566
H(3) C(29) 3.5231 no 2_566
H(3) C(30) 2.9868 no 2_566
H(3) C(31) 3.1787 no 2_566
H(3) H(22) 3.1539 no 1_545
H(3) H(30) 3.3222 no 2_667
H(3) H(45) 2.9939 no 2_566
H(3) H(46) 3.2758 no 2_566
H(4) C(16) 3.5041 no 1_545
H(4) C(24) 2.8069 no 2_667
H(4) H(22) 2.6247 no 1_545
H(4) H(29) 2.3484 no 2_667
H(4) H(30) 2.9201 no 2_667
H(4) H(31) 2.7016 no 2_667
H(5) Cl(2) 3.0536 no 2_667
H(5) C(25) 3.4463 no 2_767
H(5) H(33) 3.1394 no 2_767
H(5) H(34) 3.0562 no 2_767
H(6) Cl(1) 3.3352 no 2_667
H(6) H(6) 2.7897 no 2_667
H(6) H(29) 3.1312 no 2_667
H(7) C(25) 3.1319 no 2_767
H(7) C(27) 3.3474 no 1_545
H(7) H(20) 2.9328 no 1_545
H(7) H(33) 2.3195 no 2_767
H(7) H(34) 3.1611 no 2_767
H(7) H(39) 3.2160 no 1_545
H(7) H(40) 2.6381 no 1_545
H(7) H(41) 3.3800 no 1_545
H(8) Cl(1) 2.7591 no 2_667
H(8) Cl(2) 3.4916 no 2_667
H(8) H(20) 3.0562 no 1_545
H(8) H(29) 3.1537 no 2_667
H(8) H(33) 3.2146 no 2_767
H(8) H(34) 3.3697 no 2_767
H(8) H(40) 3.4402 no 1_545
H(8) H(41) 2.9117 no 1_545
H(8) H(43) 3.4298 no 2_667
H(9) C(15) 3.1888 no 1_545
H(9) C(16) 3.0338 no 1_545
H(9) H(19) 3.3985 no 1_545
H(9) H(20) 2.4097 no 1_545
H(9) H(22) 2.4767 no 1_545
H(9) H(23) 3.1137 no 1_545
H(9) H(29) 2.9552 no 2_667
H(9) H(40) 3.3220 no 1_545
H(9) H(41) 3.4151 no 1_545
H(10) Cl(2) 3.2274 no 1_655
H(10) H(17) 3.5804 no 1_655
H(11) Cl(2) 3.5342 no 1_655
H(11) C(25) 3.2507 no 2_767
H(11) H(32) 3.1375 no 2_767
H(11) H(33) 2.5556 no 2_767
H(12) C(11) 3.1528 no 2_666
H(12) C(17) 3.4184 no 2_666
H(12) H(15) 2.5397 no 2_666
H(12) H(24) 2.8605 no 2_666
H(12) H(25) 3.0800 no 2_666
H(13) C(30) 3.4312 no 2_666
H(13) C(31) 3.3273 no 2_666
H(13) H(28) 3.1680 no 1_545
H(13) H(45) 2.8709 no 2_666
H(13) H(46) 2.6397 no 2_666
H(14) C(18) 3.5594 no 1_545
H(14) H(20) 3.4097 no 1_545
H(14) H(23) 3.1910 no 1_545
H(14) H(28) 2.6347 no 1_545
H(14) H(40) 3.1641 no 1_545
H(14) H(46) 3.5281 no 2_666
H(15) Cl(3) 3.2598 no 2_666
H(15) C(2) 3.2350 no 2_666
H(15) C(9) 3.4264 no 2_666
H(15) H(1) 2.3075 no 2_666
H(15) H(12) 2.5397 no 2_666
H(16) Cl(3) 3.3933 no 2_666
H(16) C(12) 3.1927 no 2_566
H(16) C(13) 2.9866 no 2_566
H(16) H(16) 2.8039 no 2_566
H(16) H(17) 2.3171 no 2_566
H(17) C(12) 3.2564 no 2_566
H(17) C(26) 3.2721 no 1_455
H(17) H(2) 3.5582 no 2_566
H(17) H(10) 3.5804 no 1_455
H(17) H(16) 2.3171 no 2_566
H(17) H(35) 2.6573 no 1_455
H(17) H(37) 3.0744 no 1_455
H(17) H(44) 3.2311 no .
H(17) H(45) 3.4669 no .
H(18) C(26) 2.9800 no 1_455
H(18) H(35) 2.8353 no 1_455
H(18) H(36) 2.6433 no 1_455
H(18) H(37) 2.9601 no 1_455
H(18) H(42) 3.0210 no 2_677
H(18) H(44) 3.0811 no .
H(19) C(28) 3.0103 no 2_677
H(19) H(9) 3.3985 no 1_565
H(19) H(41) 3.3712 no 2_677
H(19) H(42) 2.6602 no 2_677
H(19) H(43) 2.5852 no 2_677
H(20) C(7) 2.9543 no 1_565
H(20) H(7) 2.9328 no 1_565
H(20) H(8) 3.0562 no 1_565
H(20) H(9) 2.4097 no 1_565
H(20) H(14) 3.4097 no 1_565
H(20) H(43) 3.3652 no 2_677
H(21) C(29) 3.0289 no .
H(21) C(30) 3.0537 no .
H(21) H(44) 2.9291 no .
H(21) H(45) 3.0378 no .
H(22) C(4) 3.1790 no 1_565
H(22) C(5) 2.9147 no 1_565
H(22) C(7) 3.4108 no 1_565
H(22) C(24) 3.4301 no 2_677
H(22) H(3) 3.1539 no 1_565
H(22) H(4) 2.6247 no 1_565
H(22) H(9) 2.4767 no 1_565
H(22) H(29) 2.9454 no 2_677
H(22) H(30) 3.0243 no 2_677
H(22) H(42) 3.5761 no 2_677
H(22) H(43) 3.4590 no 2_677
H(23) C(4) 3.5938 no 1_565
H(23) C(5) 3.5428 no 1_565
H(23) H(9) 3.1137 no 1_565
H(23) H(14) 3.1910 no 1_565
H(23) H(27) 3.0939 no 2_676
H(24) C(2) 2.8731 no 2_666
H(24) C(3) 2.9767 no 2_666
H(24) H(1) 2.5425 no 2_666
H(24) H(2) 2.7980 no 2_666
H(24) H(12) 2.8605 no 2_666
H(25) H(12) 3.0800 no 2_666
H(25) H(25) 3.0932 no 2_676
H(25) H(27) 3.1011 no 2_676
H(25) H(28) 3.4957 no 2_676
H(26) C(29) 3.3039 no 1_655
H(26) C(31) 3.2369 no 2_676
H(26) H(2) 2.9771 no 2_666
H(26) H(44) 2.9497 no 1_655
H(26) H(46) 2.8020 no 2_676
H(27) C(3) 3.3412 no 2_666
H(27) C(29) 3.4083 no 1_655
H(27) C(31) 2.9817 no 2_676
H(27) H(2) 3.0453 no 2_666
H(27) H(23) 3.0939 no 2_676
H(27) H(25) 3.1011 no 2_676
H(27) H(44) 3.4750 no 1_655
H(27) H(46) 2.7292 no 2_676
H(28) C(9) 3.2879 no 1_565
H(28) C(31) 3.4570 no 2_676
H(28) H(13) 3.1680 no 1_565
H(28) H(14) 2.6347 no 1_565
H(28) H(25) 3.4957 no 2_676
H(28) H(46) 2.7902 no 2_676
H(29) C(5) 3.2900 no 2_667
H(29) C(7) 3.4073 no 2_667
H(29) H(4) 2.3484 no 2_667
H(29) H(6) 3.1312 no 2_667
H(29) H(8) 3.1537 no 2_667
H(29) H(9) 2.9552 no 2_667
H(29) H(22) 2.9454 no 2_677
H(30) H(3) 3.3222 no 2_667
H(30) H(4) 2.9201 no 2_667
H(30) H(22) 3.0243 no 2_677
H(30) H(38) 3.4540 no 2_777
H(30) H(39) 3.2214 no 2_777
H(31) Cl(2) 3.0429 no 2_667
H(31) C(5) 3.4705 no 2_667
H(31) H(4) 2.7016 no 2_667
H(32) C(25) 3.0799 no 2_767
H(32) H(11) 3.1375 no 2_767
H(32) H(32) 2.6352 no 2_767
H(32) H(33) 3.0775 no 2_767
H(32) H(34) 3.0228 no 2_767
H(33) C(7) 3.0899 no 2_767
H(33) C(8) 3.4936 no 2_767
H(33) C(27) 3.2677 no 2_777
H(33) H(5) 3.1394 no 2_767
H(33) H(7) 2.3195 no 2_767
H(33) H(8) 3.2146 no 2_767
H(33) H(11) 2.5556 no 2_767
H(33) H(32) 3.0775 no 2_767
H(33) H(39) 2.5382 no 2_777
H(33) H(40) 3.2005 no 2_777
H(34) Cl(2) 2.8436 no 1_655
H(34) C(7) 3.5853 no 2_767
H(34) H(5) 3.0562 no 2_767
H(34) H(7) 3.1611 no 2_767
H(34) H(8) 3.3697 no 2_767
H(34) H(32) 3.0228 no 2_767
H(35) Cl(2) 2.9761 no 1_655
H(35) C(13) 3.2242 no 1_655
H(35) C(14) 3.2930 no 1_655
H(35) H(17) 2.6573 no 1_655
H(35) H(18) 2.8353 no 1_655
H(35) H(42) 3.5489 no 2_777
H(36) C(14) 3.4715 no 1_655
H(36) C(23) 3.4841 no 2_777
H(36) C(28) 2.9362 no 2_777
H(36) H(18) 2.6433 no 1_655
H(36) H(39) 3.3344 no 2_777
H(36) H(41) 3.1612 no 2_777
H(36) H(42) 2.0964 no 2_777
H(36) H(44) 3.5699 no 1_655
H(37) C(14) 3.5558 no 1_655
H(37) C(29) 3.3968 no 1_655
H(37) H(17) 3.0744 no 1_655
H(37) H(18) 2.9601 no 1_655
H(37) H(42) 3.4074 no 2_777
H(37) H(44) 2.5036 no 1_655
H(38) H(30) 3.4540 no 2_777
H(38) H(44) 3.3817 no 1_655
H(38) H(46) 2.9287 no 2_676
H(39) C(19) 3.1117 no 2_777
H(39) C(20) 2.8499 no 2_777
H(39) C(21) 3.0638 no 2_777
H(39) C(22) 3.3872 no 2_777
H(39) C(23) 3.4275 no 2_777
H(39) C(25) 3.1188 no 2_777
H(39) H(7) 3.2160 no 1_565
H(39) H(30) 3.2214 no 2_777
H(39) H(33) 2.5382 no 2_777
H(39) H(36) 3.3344 no 2_777
H(40) C(7) 3.2926 no 1_565
H(40) H(7) 2.6381 no 1_565
H(40) H(8) 3.4402 no 1_565
H(40) H(9) 3.3220 no 1_565
H(40) H(14) 3.1641 no 1_565
H(40) H(33) 3.2005 no 2_777
H(41) C(7) 3.4155 no 1_565
H(41) C(28) 3.5928 no 2_677
H(41) H(7) 3.3800 no 1_565
H(41) H(8) 2.9117 no 1_565
H(41) H(9) 3.4151 no 1_565
H(41) H(19) 3.3712 no 2_677
H(41) H(36) 3.1612 no 2_777
H(41) H(41) 3.5819 no 2_677
H(41) H(43) 2.8480 no 2_677
H(42) C(26) 3.0487 no 2_777
H(42) H(18) 3.0210 no 2_677
H(42) H(19) 2.6602 no 2_677
H(42) H(22) 3.5761 no 2_677
H(42) H(35) 3.5489 no 2_777
H(42) H(36) 2.0964 no 2_777
H(42) H(37) 3.4074 no 2_777
H(43) C(15) 3.4146 no 2_677
H(43) C(28) 3.2628 no 2_677
H(43) H(8) 3.4298 no 2_667
H(43) H(19) 2.5852 no 2_677
H(43) H(20) 3.3652 no 2_677
H(43) H(22) 3.4590 no 2_677
H(43) H(41) 2.8480 no 2_677
H(43) H(43) 2.8821 no 2_677
H(44) C(13) 3.4070 no .
H(44) C(14) 3.3442 no .
H(44) C(26) 3.3682 no 1_455
H(44) H(2) 3.2455 no 2_566
H(44) H(17) 3.2311 no .
H(44) H(18) 3.0811 no .
H(44) H(21) 2.9291 no .
H(44) H(26) 2.9497 no 1_455
H(44) H(27) 3.4750 no 1_455
H(44) H(36) 3.5699 no 1_455
H(44) H(37) 2.5036 no 1_455
H(44) H(38) 3.3817 no 1_455
H(45) C(10) 3.5775 no .
H(45) C(11) 3.5744 no .
H(45) C(12) 3.3733 no .
H(45) C(13) 3.2155 no .
H(45) C(14) 3.3799 no .
H(45) H(3) 2.9939 no 2_566
H(45) H(13) 2.8709 no 2_666
H(45) H(17) 3.4669 no .
H(45) H(21) 3.0378 no .
H(46) C(9) 3.4711 no 2_666
H(46) C(18) 2.9422 no 2_676
H(46) H(3) 3.2758 no 2_566
H(46) H(13) 2.6397 no 2_666
H(46) H(14) 3.5281 no 2_666
H(46) H(26) 2.8020 no 2_676
H(46) H(27) 2.7292 no 2_676
H(46) H(28) 2.7902 no 2_676
H(46) H(38) 2.9287 no 2_676

loop_
_geom_torsion_atom_site_label_1
_geom_torsion_atom_site_label_2
_geom_torsion_atom_site_label_3
_geom_torsion_atom_site_label_4
_geom_torsion
_geom_torsion_publ_flag
_geom_torsion_site_symmetry_1
_geom_torsion_site_symmetry_3
_geom_torsion_site_symmetry_4
Cl(2) Hf(1) Cl(1) Mo(2) 173.60(6) no . . .
Cl(1) Hf(1) C(1) P(1) -26.3(3) no . . .
Cl(1) Hf(1) C(1) C(2) -149.4(2) no . . .
Cl(1) Hf(1) C(1) C(5) 96.87(18) no . . .
C(1) Hf(1) Cl(1) Mo(2) 60.93(16) no . . .
Cl(1) Hf(1) C(2) C(1) 35.7(3) no . . .
Cl(1) Hf(1) C(2) C(3) 149.29(17) no . . .
C(2) Hf(1) Cl(1) Mo(2) 41.94(19) no . . .
Cl(1) Hf(1) C(3) C(2) -51.0(5) no . . .
Cl(1) Hf(1) C(3) C(4) 66.0(5) no . . .
C(3) Hf(1) Cl(1) Mo(2) 71.0(3) no . . .
Cl(1) Hf(1) C(4) C(3) -140.33(17) no . . .
Cl(1) Hf(1) C(4) C(5) -23.9(4) no . . .
C(4) Hf(1) Cl(1) Mo(2) 107.1(2) no . . .
Cl(1) Hf(1) C(5) C(1) -84.65(19) no . . .
Cl(1) Hf(1) C(5) C(4) 160.5(3) no . . .
C(5) Hf(1) Cl(1) Mo(2) 94.40(17) no . . .
Cl(1) Hf(1) C(10) P(2) 39.1(3) no . . .
Cl(1) Hf(1) C(10) C(11) 164.8(3) no . . .
Cl(1) Hf(1) C(10) C(14) -83.20(18) no . . .
C(10) Hf(1) Cl(1) Mo(2) -65.79(19) no . . .
Cl(1) Hf(1) C(11) C(10) -17.6(6) no . . .
Cl(1) Hf(1) C(11) C(12) -133.9(2) no . . .
C(11) Hf(1) Cl(1) Mo(2) -56.1(3) no . . .
Cl(1) Hf(1) C(12) C(11) 70.0(5) no . . .
Cl(1) Hf(1) C(12) C(13) -44.6(6) no . . .
C(12) Hf(1) Cl(1) Mo(2) -92.3(4) no . . .
Cl(1) Hf(1) C(13) C(12) 149.7(2) no . . .
Cl(1) Hf(1) C(13) C(14) 30.9(4) no . . .
C(13) Hf(1) Cl(1) Mo(2) -115.9(3) no . . .
Cl(1) Hf(1) C(14) C(10) 94.43(18) no . . .
Cl(1) Hf(1) C(14) C(13) -151.6(3) no . . .
C(14) Hf(1) Cl(1) Mo(2) -99.72(17) no . . .
Cl(2) Hf(1) C(1) P(1) -105.9(3) no . . .
Cl(2) Hf(1) C(1) C(2) 130.95(19) no . . .
Cl(2) Hf(1) C(1) C(5) 17.2(3) no . . .
Cl(2) Hf(1) C(2) C(1) -67.4(3) no . . .
Cl(2) Hf(1) C(2) C(3) 46.1(4) no . . .
Cl(2) Hf(1) C(3) C(2) -145.6(3) no . . .
Cl(2) Hf(1) C(3) C(4) -28.6(3) no . . .
Cl(2) Hf(1) C(4) C(3) 151.7(3) no . . .
Cl(2) Hf(1) C(4) C(5) -91.9(3) no . . .
Cl(2) Hf(1) C(5) C(1) -163.9(2) no . . .
Cl(2) Hf(1) C(5) C(4) 81.3(3) no . . .
Cl(2) Hf(1) C(10) P(2) 116.4(3) no . . .
Cl(2) Hf(1) C(10) C(11) -117.8(3) no . . .
Cl(2) Hf(1) C(10) C(14) -5.8(3) no . . .
Cl(2) Hf(1) C(11) C(10) 85.5(4) no . . .
Cl(2) Hf(1) C(11) C(12) -30.7(4) no . . .
Cl(2) Hf(1) C(12) C(11) 156.4(3) no . . .
Cl(2) Hf(1) C(12) C(13) 41.8(4) no . . .
Cl(2) Hf(1) C(13) C(12) -137.5(3) no . . .
Cl(2) Hf(1) C(13) C(14) 103.8(4) no . . .
Cl(2) Hf(1) C(14) C(10) 174.93(19) no . . .
Cl(2) Hf(1) C(14) C(13) -71.1(3) no . . .
C(1) Hf(1) C(2) C(1) -0.0(3) no . . .
C(1) Hf(1) C(2) C(3) 113.6(5) no . . .
C(2) Hf(1) C(1) P(1) 123.1(6) no . . .
C(2) Hf(1) C(1) C(2) 0.0(3) no . . .
C(2) Hf(1) C(1) C(5) -113.7(4) no . . .
C(1) Hf(1) C(3) C(2) -38.6(3) no . . .
C(1) Hf(1) C(3) C(4) 78.4(3) no . . .
C(3) Hf(1) C(1) P(1) 160.8(5) no . . .
C(3) Hf(1) C(1) C(2) 37.6(3) no . . .
C(3) Hf(1) C(1) C(5) -76.1(3) no . . .
C(1) Hf(1) C(4) C(3) -78.5(4) no . . .
C(1) Hf(1) C(4) C(5) 37.9(3) no . . .
C(4) Hf(1) C(1) P(1) -160.0(5) no . . .
C(4) Hf(1) C(1) C(2) 76.8(3) no . . .
C(4) Hf(1) C(1) C(5) -36.9(3) no . . .
C(1) Hf(1) C(5) C(1) -0.0(3) no . . .
C(1) Hf(1) C(5) C(4) -114.8(5) no . . .
C(5) Hf(1) C(1) P(1) -123.1(5) no . . .
C(5) Hf(1) C(1) C(2) 113.7(4) no . . .
C(5) Hf(1) C(1) C(5) -0.0(3) no . . .
C(1) Hf(1) C(10) P(2) -50.2(4) no . . .
C(1) Hf(1) C(10) C(11) 75.6(4) no . . .
C(1) Hf(1) C(10) C(14) -172.43(17) no . . .
C(10) Hf(1) C(1) P(1) 61.5(4) no . . .
C(10) Hf(1) C(1) C(2) -61.6(3) no . . .
C(10) Hf(1) C(1) C(5) -175.32(18) no . . .
C(1) Hf(1) C(11) C(10) -122.7(4) no . . .
C(1) Hf(1) C(11) C(12) 121.1(4) no . . .
C(11) Hf(1) C(1) P(1) 97.4(4) no . . .
C(11) Hf(1) C(1) C(2) -25.8(3) no . . .
C(11) Hf(1) C(1) C(5) -139.5(3) no . . .
C(1) Hf(1) C(12) C(11) -76.4(4) no . . .
C(1) Hf(1) C(12) C(13) 168.9(3) no . . .
C(12) Hf(1) C(1) P(1) 132.3(4) no . . .
C(12) Hf(1) C(1) C(2) 9.1(4) no . . .
C(12) Hf(1) C(1) C(5) -104.6(4) no . . .
C(1) Hf(1) C(13) C(12) -22.6(8) no . . .
C(1) Hf(1) C(13) C(14) -141.3(5) no . . .
C(13) Hf(1) C(1) P(1) 146.6(5) no . . .
C(13) Hf(1) C(1) C(2) 23.5(7) no . . .
C(13) Hf(1) C(1) C(5) -90.2(7) no . . .
C(2) Hf(1) C(3) C(2) 0.0(3) no . . .
C(2) Hf(1) C(3) C(4) 117.0(5) no . . .
C(3) Hf(1) C(2) C(1) -113.6(5) no . . .
C(3) Hf(1) C(2) C(3) 0.0(3) no . . .
C(2) Hf(1) C(4) C(3) -36.7(3) no . . .
C(2) Hf(1) C(4) C(5) 79.7(4) no . . .
C(4) Hf(1) C(2) C(1) -78.3(3) no . . .
C(4) Hf(1) C(2) C(3) 35.3(3) no . . .
C(2) Hf(1) C(5) C(1) 38.3(3) no . . .
C(2) Hf(1) C(5) C(4) -76.5(3) no . . .
C(5) Hf(1) C(2) C(1) -38.0(3) no . . .
C(5) Hf(1) C(2) C(3) 75.6(3) no . . .
C(2) Hf(1) C(10) P(2) -81.0(4) no . . .
C(2) Hf(1) C(10) C(11) 44.8(4) no . . .
C(2) Hf(1) C(10) C(14) 156.8(2) no . . .
C(10) Hf(1) C(2) C(1) 132.7(3) no . . .
C(10) Hf(1) C(2) C(3) -113.8(3) no . . .
C(2) Hf(1) C(11) C(10) -136.9(5) no . . .
C(2) Hf(1) C(11) C(12) 106.9(4) no . . .
C(11) Hf(1) C(2) C(1) 156.1(3) no . . .
C(11) Hf(1) C(2) C(3) -90.4(3) no . . .
C(2) Hf(1) C(12) C(11) -71.4(4) no . . .
C(2) Hf(1) C(12) C(13) 174.0(4) no . . .
C(12) Hf(1) C(2) C(1) -172.6(3) no . . .
C(12) Hf(1) C(2) C(3) -59.0(3) no . . .
C(2) Hf(1) C(13) C(12) -7.2(5) no . . .
C(2) Hf(1) C(13) C(14) -125.9(3) no . . .
C(13) Hf(1) C(2) C(1) -168.8(3) no . . .
C(13) Hf(1) C(2) C(3) -55.3(4) no . . .
C(2) Hf(1) C(14) C(10) -33.5(4) no . . .
C(2) Hf(1) C(14) C(13) 80.5(4) no . . .
C(14) Hf(1) C(2) C(1) 151.4(3) no . . .
C(14) Hf(1) C(2) C(3) -95.0(4) no . . .
C(3) Hf(1) C(4) C(3) -0.0(3) no . . .
C(3) Hf(1) C(4) C(5) 116.4(6) no . . .
C(4) Hf(1) C(3) C(2) -117.0(5) no . . .
C(4) Hf(1) C(3) C(4) 0.0(3) no . . .
C(3) Hf(1) C(5) C(1) 79.1(3) no . . .
C(3) Hf(1) C(5) C(4) -35.7(3) no . . .
C(5) Hf(1) C(3) C(2) -80.2(3) no . . .
C(5) Hf(1) C(3) C(4) 36.8(3) no . . .
C(3) Hf(1) C(10) P(2) -114.9(3) no . . .
C(3) Hf(1) C(10) C(11) 10.9(4) no . . .
C(3) Hf(1) C(10) C(14) 122.8(3) no . . .
C(10) Hf(1) C(3) C(2) 79.1(4) no . . .
C(10) Hf(1) C(3) C(4) -163.9(3) no . . .
C(3) Hf(1) C(11) C(10) -170.2(5) no . . .
C(3) Hf(1) C(11) C(12) 73.5(4) no . . .
C(11) Hf(1) C(3) C(2) 85.2(4) no . . .
C(11) Hf(1) C(3) C(4) -157.9(4) no . . .
C(3) Hf(1) C(12) C(11) -100.3(4) no . . .
C(3) Hf(1) C(12) C(13) 145.1(4) no . . .
C(12) Hf(1) C(3) C(2) 117.7(4) no . . .
C(12) Hf(1) C(3) C(4) -125.3(4) no . . .
C(3) Hf(1) C(13) C(12) -34.4(4) no . . .
C(3) Hf(1) C(13) C(14) -153.1(4) no . . .
C(13) Hf(1) C(3) C(2) 135.6(3) no . . .
C(13) Hf(1) C(3) C(4) -107.5(3) no . . .
C(3) Hf(1) C(14) C(10) -78.7(3) no . . .
C(3) Hf(1) C(14) C(13) 35.3(5) no . . .
C(14) Hf(1) C(3) C(2) 117.0(3) no . . .
C(14) Hf(1) C(3) C(4) -126.1(3) no . . .
C(4) Hf(1) C(5) C(1) 114.8(5) no . . .
C(4) Hf(1) C(5) C(4) 0.0(4) no . . .
C(5) Hf(1) C(4) C(3) -116.4(6) no . . .
C(5) Hf(1) C(4) C(5) 0.0(3) no . . .
C(4) Hf(1) C(10) P(2) -130.3(4) no . . .
C(4) Hf(1) C(10) C(11) -4.5(6) no . . .
C(4) Hf(1) C(10) C(14) 107.4(4) no . . .
C(10) Hf(1) C(4) C(3) 26.7(6) no . . .
C(10) Hf(1) C(4) C(5) 143.1(4) no . . .
C(4) Hf(1) C(11) C(10) 177.3(4) no . . .
C(4) Hf(1) C(11) C(12) 61.1(5) no . . .
C(11) Hf(1) C(4) C(3) 23.9(4) no . . .
C(11) Hf(1) C(4) C(5) 140.4(4) no . . .
C(4) Hf(1) C(12) C(11) -125.9(4) no . . .
C(4) Hf(1) C(12) C(13) 119.5(4) no . . .
C(12) Hf(1) C(4) C(3) 52.4(4) no . . .
C(12) Hf(1) C(4) C(5) 168.9(4) no . . .
C(4) Hf(1) C(13) C(12) -66.6(4) no . . .
C(4) Hf(1) C(13) C(14) 174.6(3) no . . .
C(13) Hf(1) C(4) C(3) 81.3(4) no . . .
C(13) Hf(1) C(4) C(5) -162.2(3) no . . .
C(4) Hf(1) C(14) C(10) -122.1(4) no . . .
C(4) Hf(1) C(14) C(13) -8.2(6) no . . .
C(14) Hf(1) C(4) C(3) 86.0(5) no . . .
C(14) Hf(1) C(4) C(5) -157.6(3) no . . .
C(5) Hf(1) C(11) C(10) -153.4(3) no . . .
C(5) Hf(1) C(11) C(12) 90.4(5) no . . .
C(11) Hf(1) C(5) C(1) 58.2(4) no . . .
C(11) Hf(1) C(5) C(4) -56.6(5) no . . .
C(5) Hf(1) C(12) C(11) -118.4(3) no . . .
C(5) Hf(1) C(12) C(13) 127.0(3) no . . .
C(12) Hf(1) C(5) C(1) 100.9(4) no . . .
C(12) Hf(1) C(5) C(4) -13.9(5) no . . .
C(5) Hf(1) C(13) C(12) -81.4(5) no . . .
C(5) Hf(1) C(13) C(14) 159.9(3) no . . .
C(13) Hf(1) C(5) C(1) 141.2(4) no . . .
C(13) Hf(1) C(5) C(4) 26.4(6) no . . .
C(10) Hf(1) C(11) C(10) -0.0(4) no . . .
C(10) Hf(1) C(11) C(12) -116.2(7) no . . .
C(11) Hf(1) C(10) P(2) -125.8(7) no . . .
C(11) Hf(1) C(10) C(11) -0.0(5) no . . .
C(11) Hf(1) C(10) C(14) 112.0(6) no . . .
C(10) Hf(1) C(12) C(11) 37.3(3) no . . .
C(10) Hf(1) C(12) C(13) -77.4(4) no . . .
C(12) Hf(1) C(10) P(2) -161.9(5) no . . .
C(12) Hf(1) C(10) C(11) -36.1(4) no . . .
C(12) Hf(1) C(10) C(14) 75.8(4) no . . .
C(10) Hf(1) C(13) C(12) 80.1(4) no . . .
C(10) Hf(1) C(13) C(14) -38.7(3) no . . .
C(13) Hf(1) C(10) P(2) 159.4(5) no . . .
C(13) Hf(1) C(10) C(11) -74.8(3) no . . .
C(13) Hf(1) C(10) C(14) 37.1(3) no . . .
C(10) Hf(1) C(14) C(10) -0.0(2) no . . .
C(10) Hf(1) C(14) C(13) 113.9(5) no . . .
C(14) Hf(1) C(10) P(2) 122.3(5) no . . .
C(14) Hf(1) C(10) C(11) -112.0(4) no . . .
C(14) Hf(1) C(10) C(14) -0.0(2) no . . .
C(11) Hf(1) C(12) C(11) 0.0(4) no . . .
C(11) Hf(1) C(12) C(13) -114.6(6) no . . .
C(12) Hf(1) C(11) C(10) 116.2(7) no . . .
C(12) Hf(1) C(11) C(12) 0.0(4) no . . .
C(11) Hf(1) C(13) C(12) 38.0(3) no . . .
C(11) Hf(1) C(13) C(14) -80.8(4) no . . .
C(13) Hf(1) C(11) C(10) 79.8(5) no . . .
C(13) Hf(1) C(11) C(12) -36.4(3) no . . .
C(11) Hf(1) C(14) C(10) -39.1(3) no . . .
C(11) Hf(1) C(14) C(13) 74.9(4) no . . .
C(14) Hf(1) C(11) C(10) 39.2(3) no . . .
C(14) Hf(1) C(11) C(12) -77.0(4) no . . .
C(12) Hf(1) C(13) C(12) -0.0(4) no . . .
C(12) Hf(1) C(13) C(14) -118.7(7) no . . .
C(13) Hf(1) C(12) C(11) 114.6(6) no . . .
C(13) Hf(1) C(12) C(13) 0.0(3) no . . .
C(12) Hf(1) C(14) C(10) -79.6(4) no . . .
C(12) Hf(1) C(14) C(13) 34.4(4) no . . .
C(14) Hf(1) C(12) C(11) 79.0(4) no . . .
C(14) Hf(1) C(12) C(13) -35.6(3) no . . .
C(13) Hf(1) C(14) C(10) -113.9(6) no . . .
C(13) Hf(1) C(14) C(13) 0.0(4) no . . .
C(14) Hf(1) C(13) C(12) 118.7(7) no . . .
C(14) Hf(1) C(13) C(14) 0.0(3) no . . .
Cl(3) Mo(2) Cl(1) Hf(1) -2.83(9) no . . .
Cl(1) Mo(2) P(1) C(1) 61.60(8) no . . .
Cl(1) Mo(2) P(1) C(6) -52.32(8) no . . .
Cl(1) Mo(2) P(1) C(8) -177.39(8) no . . .
P(1) Mo(2) Cl(1) Hf(1) -67.95(5) no . . .
Cl(1) Mo(2) P(2) C(10) -50.31(10) no . . .
Cl(1) Mo(2) P(2) C(15) 64.34(10) no . . .
Cl(1) Mo(2) P(2) C(17) -156.11(9) no . . .
P(2) Mo(2) Cl(1) Hf(1) 66.31(5) no . . .
Cl(1) Mo(2) C(19) C(20) 153.1(3) no . . .
Cl(1) Mo(2) C(19) C(23) -92.1(3) no . . .
Cl(1) Mo(2) C(19) C(24) 26.3(5) no . . .
C(19) Mo(2) Cl(1) Hf(1) -162.30(16) no . . .
Cl(1) Mo(2) C(20) C(19) -29.8(3) no . . .
Cl(1) Mo(2) C(20) C(21) -147.67(18) no . . .
Cl(1) Mo(2) C(20) C(25) 90.8(6) no . . .
C(20) Mo(2) Cl(1) Hf(1) -145.44(16) no . . .
Cl(1) Mo(2) C(21) C(20) 51.4(4) no . . .
Cl(1) Mo(2) C(21) C(22) -66.2(4) no . . .
Cl(1) Mo(2) C(21) C(26) 173.0(3) no . . .
C(21) Mo(2) Cl(1) Hf(1) -174.9(3) no . . .
Cl(1) Mo(2) C(22) C(21) 139.0(2) no . . .
Cl(1) Mo(2) C(22) C(23) 21.6(3) no . . .
Cl(1) Mo(2) C(22) C(27) -100.3(6) no . . .
C(22) Mo(2) Cl(1) Hf(1) 148.07(19) no . . .
Cl(1) Mo(2) C(23) C(19) 84.5(3) no . . .
Cl(1) Mo(2) C(23) C(22) -161.4(3) no . . .
Cl(1) Mo(2) C(23) C(28) -33.0(5) no . . .
C(23) Mo(2) Cl(1) Hf(1) 160.64(17) no . . .
Cl(3) Mo(2) P(1) C(1) -77.48(8) no . . .
Cl(3) Mo(2) P(1) C(6) 168.60(9) no . . .
Cl(3) Mo(2) P(1) C(8) 43.53(7) no . . .
Cl(3) Mo(2) P(2) C(10) 87.57(10) no . . .
Cl(3) Mo(2) P(2) C(15) -157.79(11) no . . .
Cl(3) Mo(2) P(2) C(17) -18.24(9) no . . .
Cl(3) Mo(2) C(19) C(20) -5.4(4) no . . .
Cl(3) Mo(2) C(19) C(23) 109.4(3) no . . .
Cl(3) Mo(2) C(19) C(24) -132.3(4) no . . .
Cl(3) Mo(2) C(20) C(19) 176.24(19) no . . .
Cl(3) Mo(2) C(20) C(21) 58.4(3) no . . .
Cl(3) Mo(2) C(20) C(25) -63.2(7) no . . .
Cl(3) Mo(2) C(21) C(20) -123.0(3) no . . .
Cl(3) Mo(2) C(21) C(22) 119.5(3) no . . .
Cl(3) Mo(2) C(21) C(26) -1.4(5) no . . .
Cl(3) Mo(2) C(22) C(21) -61.5(3) no . . .
Cl(3) Mo(2) C(22) C(23) -178.80(19) no . . .
Cl(3) Mo(2) C(22) C(27) 59.3(6) no . . .
Cl(3) Mo(2) C(23) C(19) -112.4(3) no . . .
Cl(3) Mo(2) C(23) C(22) 1.7(4) no . . .
Cl(3) Mo(2) C(23) C(28) 130.1(4) no . . .
P(1) Mo(2) P(2) C(10) 23.68(16) no . . .
P(1) Mo(2) P(2) C(15) 138.33(9) no . . .
P(1) Mo(2) P(2) C(17) -82.12(13) no . . .
P(2) Mo(2) P(1) C(1) -12.91(14) no . . .
P(2) Mo(2) P(1) C(6) -126.83(10) no . . .
P(2) Mo(2) P(1) C(8) 108.10(10) no . . .
P(1) Mo(2) C(19) C(20) 71.0(3) no . . .
P(1) Mo(2) C(19) C(23) -174.2(3) no . . .
P(1) Mo(2) C(19) C(24) -55.9(5) no . . .
C(19) Mo(2) P(1) C(1) 144.72(18) no . . .
C(19) Mo(2) P(1) C(6) 30.80(18) no . . .
C(19) Mo(2) P(1) C(8) -94.27(18) no . . .
P(1) Mo(2) C(20) C(19) -107.6(3) no . . .
P(1) Mo(2) C(20) C(21) 134.5(3) no . . .
P(1) Mo(2) C(20) C(25) 12.9(6) no . . .
C(20) Mo(2) P(1) C(1) 178.4(2) no . . .
C(20) Mo(2) P(1) C(6) 64.4(2) no . . .
C(20) Mo(2) P(1) C(8) -60.63(19) no . . .
P(1) Mo(2) C(21) C(20) -47.4(3) no . . .
P(1) Mo(2) C(21) C(22) -165.0(2) no . . .
P(1) Mo(2) C(21) C(26) 74.2(5) no . . .
C(21) Mo(2) P(1) C(1) -156.58(19) no . . .
C(21) Mo(2) P(1) C(6) 89.5(2) no . . .
C(21) Mo(2) P(1) C(8) -35.6(2) no . . .
P(1) Mo(2) C(22) C(21) 22.5(5) no . . .
P(1) Mo(2) C(22) C(23) -94.9(3) no . . .
P(1) Mo(2) C(22) C(27) 143.2(5) no . . .
C(22) Mo(2) P(1) C(1) -169.7(3) no . . .
C(22) Mo(2) P(1) C(6) 76.4(3) no . . .
C(22) Mo(2) P(1) C(8) -48.7(3) no . . .
P(1) Mo(2) C(23) C(19) 7.6(4) no . . .
P(1) Mo(2) C(23) C(22) 121.8(2) no . . .
P(1) Mo(2) C(23) C(28) -109.9(5) no . . .
C(23) Mo(2) P(1) C(1) 140.1(3) no . . .
C(23) Mo(2) P(1) C(6) 26.2(3) no . . .
C(23) Mo(2) P(1) C(8) -98.9(3) no . . .
P(2) Mo(2) C(19) C(20) -130.52(18) no . . .
P(2) Mo(2) C(19) C(23) -15.7(4) no . . .
P(2) Mo(2) C(19) C(24) 102.7(5) no . . .
C(19) Mo(2) P(2) C(10) -126.6(3) no . . .
C(19) Mo(2) P(2) C(15) -12.0(3) no . . .
C(19) Mo(2) P(2) C(17) 127.5(3) no . . .
P(2) Mo(2) C(20) C(19) 86.7(4) no . . .
P(2) Mo(2) C(20) C(21) -31.2(5) no . . .
P(2) Mo(2) C(20) C(25) -152.8(4) no . . .
C(20) Mo(2) P(2) C(10) -175.7(3) no . . .
C(20) Mo(2) P(2) C(15) -61.0(4) no . . .
C(20) Mo(2) P(2) C(17) 78.5(4) no . . .
P(2) Mo(2) C(21) C(20) 160.88(17) no . . .
P(2) Mo(2) C(21) C(22) 43.3(3) no . . .
P(2) Mo(2) C(21) C(26) -77.5(5) no . . .
C(21) Mo(2) P(2) C(10) 165.70(19) no . . .
C(21) Mo(2) P(2) C(15) -79.7(2) no . . .
C(21) Mo(2) P(2) C(17) 59.9(2) no . . .
P(2) Mo(2) C(22) C(21) -140.5(3) no . . .
P(2) Mo(2) C(22) C(23) 102.1(3) no . . .
P(2) Mo(2) C(22) C(27) -19.8(6) no . . .
C(22) Mo(2) P(2) C(10) -171.2(2) no . . .
C(22) Mo(2) P(2) C(15) -56.6(2) no . . .
C(22) Mo(2) P(2) C(17) 83.0(2) no . . .
P(2) Mo(2) C(23) C(19) 168.0(3) no . . .
P(2) Mo(2) C(23) C(22) -77.9(3) no . . .
P(2) Mo(2) C(23) C(28) 50.5(5) no . . .
C(23) Mo(2) P(2) C(10) -136.0(2) no . . .
C(23) Mo(2) P(2) C(15) -21.4(2) no . . .
C(23) Mo(2) P(2) C(17) 118.18(19) no . . .
C(19) Mo(2) C(20) C(19) -0.0(3) no . . .
C(19) Mo(2) C(20) C(21) -117.9(5) no . . .
C(19) Mo(2) C(20) C(25) 120.5(8) no . . .
C(20) Mo(2) C(19) C(20) -0.0(3) no . . .
C(20) Mo(2) C(19) C(23) 114.9(5) no . . .
C(20) Mo(2) C(19) C(24) -126.8(7) no . . .
C(19) Mo(2) C(21) C(20) 36.7(3) no . . .
C(19) Mo(2) C(21) C(22) -80.8(3) no . . .
C(19) Mo(2) C(21) C(26) 158.4(6) no . . .
C(21) Mo(2) C(19) C(20) -36.0(3) no . . .
C(21) Mo(2) C(19) C(23) 78.9(3) no . . .
C(21) Mo(2) C(19) C(24) -162.8(6) no . . .
C(19) Mo(2) C(22) C(21) 77.9(3) no . . .
C(19) Mo(2) C(22) C(23) -39.4(3) no . . .
C(19) Mo(2) C(22) C(27) -161.3(7) no . . .
C(22) Mo(2) C(19) C(20) -76.5(3) no . . .
C(22) Mo(2) C(19) C(23) 38.4(3) no . . .
C(22) Mo(2) C(19) C(24) 156.7(6) no . . .
C(19) Mo(2) C(23) C(19) -0.0(3) no . . .
C(19) Mo(2) C(23) C(22) 114.1(5) no . . .
C(19) Mo(2) C(23) C(28) -117.5(7) no . . .
C(23) Mo(2) C(19) C(20) -114.9(5) no . . .
C(23) Mo(2) C(19) C(23) 0.0(3) no . . .
C(23) Mo(2) C(19) C(24) 118.3(7) no . . .
C(20) Mo(2) C(21) C(20) 0.0(3) no . . .
C(20) Mo(2) C(21) C(22) -117.6(5) no . . .
C(20) Mo(2) C(21) C(26) 121.6(6) no . . .
C(21) Mo(2) C(20) C(19) 117.9(5) no . . .
C(21) Mo(2) C(20) C(21) 0.0(3) no . . .
C(21) Mo(2) C(20) C(25) -121.6(8) no . . .
C(20) Mo(2) C(22) C(21) 36.4(3) no . . .
C(20) Mo(2) C(22) C(23) -80.9(3) no . . .
C(20) Mo(2) C(22) C(27) 157.1(7) no . . .
C(22) Mo(2) C(20) C(19) 81.5(3) no . . .
C(22) Mo(2) C(20) C(21) -36.4(3) no . . .
C(22) Mo(2) C(20) C(25) -158.0(8) no . . .
C(20) Mo(2) C(23) C(19) -37.6(3) no . . .
C(20) Mo(2) C(23) C(22) 76.6(3) no . . .
C(20) Mo(2) C(23) C(28) -155.1(7) no . . .
C(23) Mo(2) C(20) C(19) 39.2(3) no . . .
C(23) Mo(2) C(20) C(21) -78.7(3) no . . .
C(23) Mo(2) C(20) C(25) 159.7(8) no . . .
C(21) Mo(2) C(22) C(21) 0.0(3) no . . .
C(21) Mo(2) C(22) C(23) -117.3(5) no . . .
C(21) Mo(2) C(22) C(27) 120.7(8) no . . .
C(22) Mo(2) C(21) C(20) 117.6(5) no . . .
C(22) Mo(2) C(21) C(22) -0.0(3) no . . .
C(22) Mo(2) C(21) C(26) -120.8(7) no . . .
C(21) Mo(2) C(23) C(19) -78.1(3) no . . .
C(21) Mo(2) C(23) C(22) 36.0(3) no . . .
C(21) Mo(2) C(23) C(28) 164.4(7) no . . .
C(23) Mo(2) C(21) C(20) 80.1(3) no . . .
C(23) Mo(2) C(21) C(22) -37.5(3) no . . .
C(23) Mo(2) C(21) C(26) -158.3(6) no . . .
C(22) Mo(2) C(23) C(19) -114.1(5) no . . .
C(22) Mo(2) C(23) C(22) 0.0(3) no . . .
C(22) Mo(2) C(23) C(28) 128.3(7) no . . .
C(23) Mo(2) C(22) C(21) 117.3(5) no . . .
C(23) Mo(2) C(22) C(23) -0.0(3) no . . .
C(23) Mo(2) C(22) C(27) -121.9(8) no . . .
Mo(2) P(1) C(1) Hf(1) -22.0(4) no . . .
Mo(2) P(1) C(1) C(2) 59.8(5) no . . .
Mo(2) P(1) C(1) C(5) -103.8(5) no . . .
Mo(2) P(1) C(6) C(7) 179.4(3) no . . .
Mo(2) P(1) C(8) C(9) -130.2(4) no . . .
C(1) P(1) C(6) C(7) 61.4(4) no . . .
C(6) P(1) C(1) Hf(1) 103.7(3) no . . .
C(6) P(1) C(1) C(2) -174.5(5) no . . .
C(6) P(1) C(1) C(5) 21.9(5) no . . .
C(1) P(1) C(8) C(9) -8.4(6) no . . .
C(8) P(1) C(1) Hf(1) -149.6(3) no . . .
C(8) P(1) C(1) C(2) -67.8(6) no . . .
C(8) P(1) C(1) C(5) 128.7(5) no . . .
C(6) P(1) C(8) C(9) 96.9(5) no . . .
C(8) P(1) C(6) C(7) -48.5(4) no . . .
Mo(2) P(2) C(10) Hf(1) 6.9(4) no . . .
Mo(2) P(2) C(10) C(11) -74.5(6) no . . .
Mo(2) P(2) C(10) C(14) 89.0(5) no . . .
Mo(2) P(2) C(15) C(16) -177.0(3) no . . .
Mo(2) P(2) C(17) C(18) -61.0(7) no . . .
C(10) P(2) C(15) C(16) -56.4(5) no . . .
C(15) P(2) C(10) Hf(1) -118.3(4) no . . .
C(15) P(2) C(10) C(11) 160.4(6) no . . .
C(15) P(2) C(10) C(14) -36.2(6) no . . .
C(10) P(2) C(17) C(18) -177.3(7) no . . .
C(17) P(2) C(10) Hf(1) 135.7(5) no . . .
C(17) P(2) C(10) C(11) 54.4(7) no . . .
C(17) P(2) C(10) C(14) -142.2(6) no . . .
C(15) P(2) C(17) C(18) 82.3(7) no . . .
C(17) P(2) C(15) C(16) 36.1(6) no . . .
Hf(1) C(1) C(2) Hf(1) 0.0 no . . .
Hf(1) C(1) C(2) C(3) -69.8(4) no . . .
Hf(1) C(1) C(5) Hf(1) -0.0 no . . .
Hf(1) C(1) C(5) C(4) 68.0(4) no . . .
P(1) C(1) C(2) Hf(1) -100.5(5) no . . .
P(1) C(1) C(2) C(3) -170.3(4) no . . .
P(1) C(1) C(5) Hf(1) 100.5(5) no . . .
P(1) C(1) C(5) C(4) 168.5(4) no . . .
C(2) C(1) C(5) Hf(1) -65.8(4) no . . .
C(2) C(1) C(5) C(4) 2.3(6) no . . .
C(5) C(1) C(2) Hf(1) 65.7(4) no . . .
C(5) C(1) C(2) C(3) -4.0(6) no . . .
Hf(1) C(2) C(3) Hf(1) 0.0 no . . .
Hf(1) C(2) C(3) C(4) -62.9(4) no . . .
C(1) C(2) C(3) Hf(1) 67.2(5) no . . .
C(1) C(2) C(3) C(4) 4.3(7) no . . .
Hf(1) C(3) C(4) Hf(1) 0.0 no . . .
Hf(1) C(3) C(4) C(5) -64.4(4) no . . .
C(2) C(3) C(4) Hf(1) 61.4(5) no . . .
C(2) C(3) C(4) C(5) -3.0(7) no . . .
Hf(1) C(4) C(5) Hf(1) 0.0 no . . .
Hf(1) C(4) C(5) C(1) -66.7(4) no . . .
C(3) C(4) C(5) Hf(1) 67.1(5) no . . .
C(3) C(4) C(5) C(1) 0.4(7) no . . .
Hf(1) C(10) C(11) Hf(1) -0.0 no . . .
Hf(1) C(10) C(11) C(12) 68.7(5) no . . .
Hf(1) C(10) C(14) Hf(1) 0.0 no . . .
Hf(1) C(10) C(14) C(13) -68.7(4) no . . .
P(2) C(10) C(11) Hf(1) 99.5(6) no . . .
P(2) C(10) C(11) C(12) 168.2(5) no . . .
P(2) C(10) C(14) Hf(1) -101.0(6) no . . .
P(2) C(10) C(14) C(13) -169.7(5) no . . .
C(11) C(10) C(14) Hf(1) 65.7(5) no . . .
C(11) C(10) C(14) C(13) -3.0(7) no . . .
C(14) C(10) C(11) Hf(1) -66.6(5) no . . .
C(14) C(10) C(11) C(12) 2.2(8) no . . .
Hf(1) C(11) C(12) Hf(1) 0.0 no . . .
Hf(1) C(11) C(12) C(13) 66.6(5) no . . .
C(10) C(11) C(12) Hf(1) -67.1(6) no . . .
C(10) C(11) C(12) C(13) -0.5(9) no . . .
Hf(1) C(12) C(13) Hf(1) 0.0 no . . .
Hf(1) C(12) C(13) C(14) 62.1(5) no . . .
C(11) C(12) C(13) Hf(1) -63.6(6) no . . .
C(11) C(12) C(13) C(14) -1.5(9) no . . .
Hf(1) C(13) C(14) Hf(1) 0.0 no . . .
Hf(1) C(13) C(14) C(10) 66.4(4) no . . .
C(12) C(13) C(14) Hf(1) -63.5(6) no . . .
C(12) C(13) C(14) C(10) 2.9(9) no . . .
Mo(2) C(19) C(20) Mo(2) -0.000(13) no . . .
Mo(2) C(19) C(20) C(21) 63.3(3) no . . .
Mo(2) C(19) C(20) C(25) -131.7(5) no . . .
Mo(2) C(19) C(23) Mo(2) 0.000(16) no . . .
Mo(2) C(19) C(23) C(22) -68.1(3) no . . .
Mo(2) C(19) C(23) C(28) 126.6(4) no . . .
C(20) C(19) C(23) Mo(2) 68.6(4) no . . .
C(20) C(19) C(23) C(22) 0.4(5) no . . .
C(20) C(19) C(23) C(28) -164.8(4) no . . .
C(23) C(19) C(20) Mo(2) -64.7(4) no . . .
C(23) C(19) C(20) C(21) -1.4(5) no . . .
C(23) C(19) C(20) C(25) 163.7(4) no . . .
C(24) C(19) C(20) Mo(2) 131.2(5) no . . .
C(24) C(19) C(20) C(21) -165.6(4) no . . .
C(24) C(19) C(20) C(25) -0.5(8) no . . .
C(24) C(19) C(23) Mo(2) -126.7(5) no . . .
C(24) C(19) C(23) C(22) 165.1(4) no . . .
C(24) C(19) C(23) C(28) -0.1(7) no . . .
Mo(2) C(20) C(21) Mo(2) 0.000(13) no . . .
Mo(2) C(20) C(21) C(22) 61.1(3) no . . .
Mo(2) C(20) C(21) C(26) -123.7(5) no . . .
C(19) C(20) C(21) Mo(2) -59.3(4) no . . .
C(19) C(20) C(21) C(22) 1.8(5) no . . .
C(19) C(20) C(21) C(26) 177.0(4) no . . .
C(25) C(20) C(21) Mo(2) 135.0(5) no . . .
C(25) C(20) C(21) C(22) -163.9(5) no . . .
C(25) C(20) C(21) C(26) 11.3(8) no . . .
Mo(2) C(21) C(22) Mo(2) 0.000(16) no . . .
Mo(2) C(21) C(22) C(23) 60.3(3) no . . .
Mo(2) C(21) C(22) C(27) -136.7(5) no . . .
C(20) C(21) C(22) Mo(2) -61.9(4) no . . .
C(20) C(21) C(22) C(23) -1.5(6) no . . .
C(20) C(21) C(22) C(27) 161.4(4) no . . .
C(26) C(21) C(22) Mo(2) 123.0(6) no . . .
C(26) C(21) C(22) C(23) -176.7(5) no . . .
C(26) C(21) C(22) C(27) -13.8(8) no . . .
Mo(2) C(22) C(23) Mo(2) -0.000(14) no . . .
Mo(2) C(22) C(23) C(19) 65.5(3) no . . .
Mo(2) C(22) C(23) C(28) -130.3(5) no . . .
C(21) C(22) C(23) Mo(2) -64.8(4) no . . .
C(21) C(22) C(23) C(19) 0.7(5) no . . .
C(21) C(22) C(23) C(28) 164.8(5) no . . .
C(27) C(22) C(23) Mo(2) 133.5(6) no . . .
C(27) C(22) C(23) C(19) -161.0(5) no . . .
C(27) C(22) C(23) C(28) 3.2(9) no . . .
C(30) C(29) C(31) C(30) 1.3(14) no . 2_576 2_576
C(31) C(29) C(30) C(31) -1.2(12) no 2_576 . .
C(29) C(30) C(31) C(29) 1.2(13) no . . 2_576
